data_1569127
loop_
_publ_author_name
'Jin, Qiu-Yan'
'Liang, Yuan-Yuan'
'Zhang, Zhi-Hui'
'Meng, Liao'
'Geng, Jun-Shan'
'Hu, Kong-Qiu'
'Yu, Ji-Pan'
'Chai, Zhi-Fang'
'Mei, Lei'
'Shi, Wei-Qun'

_publ_section_title
;
 Colossal negative thermal expansion in a cucurbit[8]uril-enabled
 uranyl-organic polythreading framework <i>via</i> thermally induced
 relaxation.
;
_journal_issue 23
_journal_name_full 'Chemical science'
_journal_page_first 6330
_journal_page_last 6340
_journal_paper_doi 10.1039/d3sc01343j
_journal_volume 14
_journal_year 2023
_chemical_formula_moiety 'C156 H140 N44 O50 U6, C48 H48 N32 O16'
_chemical_formula_sum 'C204 H188 N76 O66 U6'
_chemical_formula_weight 6188.47
_space_group_crystal_system monoclinic
_space_group_IT_number 15
_space_group_name_Hall '-C 2yc'
_space_group_name_H-M_alt 'C 1 2/c 1'
_atom_sites_solution_hydrogens mixed
_audit_creation_date 2022-03-30
_audit_creation_method
;
Olex2 1.5
(compiled 2021.12.09 svn.r5202d8cf for OlexSys, GUI svn.r6439)
;
_audit_update_record
;
2022-11-10 deposited with the CCDC.	2023-05-09 downloaded from the CCDC.
;
_cell_angle_alpha 90
_cell_angle_beta 126.454(9)
_cell_angle_gamma 90
_cell_formula_units_Z 4
_cell_length_a 50.442(7)
_cell_length_b 17.173(2)
_cell_length_c 36.609(8)
_cell_measurement_reflns_used 9311
_cell_measurement_temperature 260
_cell_measurement_theta_max 27.481
_cell_measurement_theta_min 2.691
_cell_volume 25507(8)
_computing_cell_refinement 'SAINT V8.40B (?, 2016)'
_computing_data_reduction 'SAINT V8.40B (?, 2016)'
_computing_molecular_graphics 'Olex2 1.5 (Dolomanov et al., 2009)'
_computing_publication_material 'Olex2 1.5 (Dolomanov et al., 2009)'
_computing_structure_refinement 'SHELXL 2016/6 (Sheldrick, 2015)'
_computing_structure_solution 'SHELXT 2018/2 (Sheldrick, 2018)'
_diffrn_ambient_temperature 260.00
_diffrn_measured_fraction_theta_full 0.998
_diffrn_measured_fraction_theta_max 0.993
_diffrn_measurement_device_type 'Bruker APEX-III PHOTON'
_diffrn_measurement_method '\f and \w scans'
_diffrn_radiation_type MoK\a
_diffrn_radiation_wavelength 0.71076
_diffrn_reflns_av_R_equivalents 0.0407
_diffrn_reflns_av_unetI/netI 0.0341
_diffrn_reflns_Laue_measured_fraction_full 0.998
_diffrn_reflns_Laue_measured_fraction_max 0.993
_diffrn_reflns_limit_h_max 65
_diffrn_reflns_limit_h_min -65
_diffrn_reflns_limit_k_max 21
_diffrn_reflns_limit_k_min -22
_diffrn_reflns_limit_l_max 47
_diffrn_reflns_limit_l_min -47
_diffrn_reflns_number 155455
_diffrn_reflns_point_group_measured_fraction_full 0.998
_diffrn_reflns_point_group_measured_fraction_max 0.993
_diffrn_reflns_theta_full 25.243
_diffrn_reflns_theta_max 27.567
_diffrn_reflns_theta_min 2.413
_exptl_absorpt_coefficient_mu 3.888
_exptl_absorpt_correction_T_max 0.7456
_exptl_absorpt_correction_T_min 0.6149
_exptl_absorpt_correction_type multi-scan
_exptl_absorpt_process_details
;
SADABS-2016/2 (Bruker,2016/2) was used for absorption correction.
wR2(int) was 0.0745 before and 0.0610 after correction.
The Ratio of minimum to maximum transmission is 0.8247.
The \l/2 correction factor is Not present.
;
_exptl_crystal_colour yellow
_exptl_crystal_colour_primary yellow
_exptl_crystal_density_diffrn 1.612
_exptl_crystal_description block
_exptl_crystal_F_000 12096
_refine_diff_density_max 3.833
_refine_diff_density_min -4.177
_refine_diff_density_rms 0.115
_refine_ls_extinction_method none
_refine_ls_goodness_of_fit_ref 1.025
_refine_ls_hydrogen_treatment constr
_refine_ls_matrix_type full
_refine_ls_number_parameters 1585
_refine_ls_number_reflns 29290
_refine_ls_number_restraints 0
_refine_ls_restrained_S_all 1.025
_refine_ls_R_factor_all 0.0565
_refine_ls_R_factor_gt 0.0415
_refine_ls_shift/su_max 0.006
_refine_ls_shift/su_mean 0.000
_refine_ls_structure_factor_coef Fsqd
_refine_ls_weighting_details 'w=1/[\s^2^(Fo^2^)+(0.0306P)^2^+264.2697P] where P=(Fo^2^+2Fc^2^)/3'
_refine_ls_weighting_scheme calc
_refine_ls_wR_factor_gt 0.0942
_refine_ls_wR_factor_ref 0.1033
_reflns_Friedel_coverage 0.000
_reflns_number_gt 23722
_reflns_number_total 29290
_reflns_threshold_expression 'I > 2\s(I)'
_cod_data_source_file d3sc01343j2.cif
_cod_data_source_block U3bcbpy3CB8_260K_A
_cod_depositor_comments 'Adding full bibliography for 1569127--1569159.cif.'
_cod_original_cell_volume 25506(8)
_cod_database_code 1569127
_shelx_shelxl_version_number 2016/6
_shelx_space_group_comment
;
The symmetry employed for this shelxl refinement is uniquely defined
by the following loop, which should always be used as a source of
symmetry information in preference to the above space-group names.
They are only intended as comments.
;
_olex2_refinement_description
;
1. Fixed Uiso
 At 1.2 times of:
  All C(H) groups, All C(H,H) groups
 At 1.5 times of:
  All O(H,H) groups
2.a Riding coordinates:
 O16(H16A,H16B), O17(H17A,H17B)
2.b Ternary CH refined with riding coordinates:
 C95(H95), C98(H98), C96(H96), C97(H97), C101(H101), C102(H102), C100(H100),
 C99(H99), C71(H71), C77(H77), C78(H78), C73(H73), C74(H74), C72(H72), C75(H75),
  C76(H76)
2.c Secondary CH2 refined with riding coordinates:
 C89(H89A,H89B), C8(H8A,H8B), C86(H86A,H86B), C93(H93A,H93B), C91(H91A,H91B),
 C80(H80A,H80B), C84(H84A,H84B), C26(H26A,H26B), C88(H88A,H88B), C82(H82A,H82B),
  C44(H44A,H44B), C60(H60A,H60B), C56(H56A,H56B), C62(H62A,H62B), C58(H58A,
 H58B), C70(H70A,H70B), C68(H68A,H68B), C66(H66A,H66B), C64(H64A,H64B)
2.d Aromatic/amide H refined with riding coordinates:
 C3(H3), C24(H24), C21(H21), C4(H4), C25(H25), C28(H28), C27(H27), C7(H7),
 C52(H52), C43(H43), C51(H51), C30(H30), C6(H6), C53(H53), C46(H46), C13(H13),
 C39(H39), C42(H42), C31(H31), C12(H12), C45(H45), C54(H54), C10(H10), C9(H9),
 C36(H36), C49(H49), C18(H18), C33(H33), C40(H40), C34(H34), C15(H15), C17(H17),
  C35(H35), C48(H48), C16(H16), C22(H22)
;
_smtbx_masks_void_probe_radius 1.2
_smtbx_masks_void_truncation_radius 1.2
_olex2_submission_special_instructions 'No special instructions were received'

loop_
_space_group_symop_operation_xyz
'x, y, z'
'-x, y, -z+1/2'
'x+1/2, y+1/2, z'
'-x+1/2, y+1/2, -z+1/2'
'-x, -y, -z'
'x, -y, z-1/2'
'-x+1/2, -y+1/2, -z'
'x+1/2, -y+1/2, z-1/2'

loop_
_atom_site_label
_atom_site_type_symbol
_atom_site_fract_x
_atom_site_fract_y
_atom_site_fract_z
_atom_site_U_iso_or_equiv
_atom_site_adp_type
_atom_site_occupancy
_atom_site_site_symmetry_order
_atom_site_calc_flag
_atom_site_refinement_flags_posn
_atom_site_refinement_flags_adp
_atom_site_refinement_flags_occupancy
_atom_site_disorder_assembly
_atom_site_disorder_group
U1 U 0.66990(2) 0.14290(2) 0.15872(2) 0.02842(5) Uani 1 1 d . . . . .
U2 U 0.65721(2) -0.06236(2) 0.21077(2) 0.02971(5) Uani 1 1 d . . . . .
U3 U 0.59204(2) 0.08551(2) 0.14176(2) 0.05318(7) Uani 1 1 d . . . . .
O22 O 0.42056(12) 0.3405(3) 0.0186(2) 0.0880(19) Uani 1 1 d . . . . .
O10 O 0.65923(9) 0.2586(2) 0.11484(12) 0.0394(8) Uani 1 1 d . . . . .
O14 O 0.68781(9) -0.1798(2) 0.26062(13) 0.0390(8) Uani 1 1 d . . . . .
O7 O 0.64416(8) 0.0471(2) 0.17003(14) 0.0411(9) Uani 1 1 d . . . . .
O2 O 0.67518(10) 0.1999(2) 0.20340(13) 0.0416(9) Uani 1 1 d . . . . .
O15 O 0.64078(9) -0.1499(2) 0.24810(14) 0.0456(9) Uani 1 1 d . . . . .
O12 O 0.71768(8) 0.0668(2) 0.21735(12) 0.0376(8) Uani 1 1 d . . . . .
O13 O 0.70689(9) -0.0581(2) 0.21849(14) 0.0422(9) Uani 1 1 d . . . . .
O8 O 0.61312(9) 0.1694(2) 0.11599(14) 0.0450(9) Uani 1 1 d . . . . .
O1 O 0.66699(9) 0.0888(2) 0.11507(13) 0.0437(9) Uani 1 1 d . . . . .
O3 O 0.63997(10) -0.1245(2) 0.16271(13) 0.0484(10) Uani 1 1 d . . . . .
O4 O 0.67618(11) -0.0054(2) 0.26077(15) 0.0510(10) Uani 1 1 d . . . . .
O16 O 0.72230(9) 0.2008(3) 0.18058(14) 0.0546(11) Uani 1 1 d . . . . .
H16A H 0.719910 0.219034 0.156915 0.082 Uiso 1 1 d R U . . .
H16B H 0.736890 0.164774 0.190125 0.082 Uiso 1 1 d R U . . .
O9 O 0.60420(10) -0.0270(3) 0.18457(18) 0.0667(14) Uani 1 1 d . . . . .
O31 O 0.79024(10) 0.9343(2) 0.15891(15) 0.0500(10) Uani 1 1 d . . . . .
O6 O 0.60667(11) 0.1448(3) 0.19104(16) 0.0593(12) Uani 1 1 d . . . . .
O28 O 0.76750(10) 0.5263(2) 0.12089(14) 0.0484(10) Uani 1 1 d . . . . .
O27 O 0.79916(11) 0.4386(3) 0.05644(15) 0.0553(11) Uani 1 1 d . . . . .
O26 O 0.77475(10) 0.4530(2) -0.06327(14) 0.0483(10) Uani 1 1 d . . . . .
N26 N 0.79217(10) 0.6253(2) 0.17406(14) 0.0343(9) Uani 1 1 d . . . . .
N38 N 0.80014(11) 0.5320(3) -0.08517(15) 0.0386(10) Uani 1 1 d . . . . .
O29 O 0.69948(9) 0.6561(2) 0.10643(14) 0.0443(9) Uani 1 1 d . . . . .
N23 N 0.84473(11) 0.4807(3) 0.06199(15) 0.0410(10) Uani 1 1 d . . . . .
N3 N 0.88602(10) -0.0862(3) 0.36425(15) 0.0395(10) Uani 1 1 d . . . . .
N29 N 0.66260(11) 0.8579(3) 0.06231(15) 0.0393(10) Uani 1 1 d . . . . .
O30 O 0.63498(11) 0.7666(2) 0.00473(15) 0.0568(11) Uani 1 1 d . . . . .
O18 O 0.54911(10) 0.1889(3) 0.09702(18) 0.0666(14) Uani 1 1 d . . . . .
N28 N 0.70664(11) 0.7854(2) 0.12803(15) 0.0369(9) Uani 1 1 d . . . . .
O32 O 0.86228(11) 0.7997(2) 0.18361(17) 0.0577(11) Uani 1 1 d . . . . .
O33 O 0.89151(12) 0.7162(3) 0.11572(16) 0.0603(12) Uani 1 1 d . . . . .
N33 N 0.82990(11) 0.7337(2) 0.19851(15) 0.0361(9) Uani 1 1 d . . . . .
N2 N 0.7738(2) 0.7081(4) -0.0512(3) 0.086(2) Uani 1 1 d . . . . .
O11 O 0.61472(12) 0.2284(3) 0.04611(16) 0.0723(15) Uani 1 1 d . . . . .
N32 N 0.78640(11) 0.8161(2) 0.18584(15) 0.0375(10) Uani 1 1 d . . . . .
N18 N 0.51088(16) 0.6021(5) 0.1699(3) 0.083(2) Uani 1 1 d . . . . .
N11 N 0.56876(15) 0.5637(4) 0.2071(2) 0.0722(18) Uani 1 1 d . . . . .
N12 N 0.57619(14) 0.6673(4) 0.1785(2) 0.0759(19) Uani 1 1 d . . . . .
O5 O 0.57357(12) 0.0305(3) 0.09200(19) 0.0774(15) Uani 1 1 d . . . . .
N37 N 0.82981(12) 0.4879(3) -0.01408(15) 0.0414(10) Uani 1 1 d . . . . .
N17 N 0.51868(16) 0.7032(4) 0.1397(3) 0.082(2) Uani 1 1 d . . . . .
N34 N 0.86150(12) 0.6656(3) 0.18713(17) 0.0451(11) Uani 1 1 d . . . . .
N16 N 0.52097(14) 0.7864(4) 0.0870(3) 0.079(2) Uani 1 1 d . . . . .
N35 N 0.87922(12) 0.6124(3) 0.14374(17) 0.0451(11) Uani 1 1 d . . . . .
N13 N 0.57829(15) 0.7475(4) 0.1258(3) 0.079(2) Uani 1 1 d . . . . .
N14 N 0.57205(14) 0.7791(4) 0.0624(3) 0.080(2) Uani 1 1 d . . . . .
O19 O 0.58056(12) 0.3588(3) 0.18479(19) 0.0699(14) Uani 1 1 d . . . . .
N4 N 1.02217(15) -0.0167(5) 0.5913(2) 0.079(2) Uani 1 1 d . . . . .
N31 N 0.74347(11) 0.8972(2) 0.15174(15) 0.0375(10) Uani 1 1 d . . . . .
N15 N 0.51823(14) 0.8361(4) 0.0284(3) 0.081(2) Uani 1 1 d . . . . .
N27 N 0.74962(10) 0.7059(2) 0.16556(15) 0.0361(9) Uani 1 1 d . . . . .
N6 N 0.72603(14) -0.2634(3) 0.61457(18) 0.0565(13) Uani 1 1 d . . . . .
N36 N 0.88172(12) 0.5917(3) 0.08589(16) 0.0455(11) Uani 1 1 d . . . . .
N24 N 0.84282(12) 0.5005(3) 0.12023(16) 0.0450(11) Uani 1 1 d . . . . .
N1 N 0.66340(11) 0.5924(3) -0.00298(16) 0.0406(10) Uani 1 1 d . . . . .
N30 N 0.63460(12) 0.8977(3) -0.00920(16) 0.0442(11) Uani 1 1 d . . . . .
C37 C 0.66540(12) -0.1944(3) 0.26569(17) 0.0352(11) Uani 1 1 d . . . . .
O23 O 0.43886(13) 0.4586(4) 0.1093(2) 0.0832(17) Uani 1 1 d . . . . .
C95 C 0.73273(13) 0.8330(3) 0.16546(18) 0.0359(11) Uani 1 1 d . . . . .
H95 H 0.726881 0.850348 0.185328 0.043 Uiso 1 1 calc R U . . .
N25 N 0.82275(11) 0.5575(3) 0.15965(15) 0.0398(10) Uani 1 1 d . . . . .
O17 O 0.54253(12) 0.0545(3) 0.1396(2) 0.093(2) Uani 1 1 d . . . . .
H17A H 0.530579 0.094973 0.131671 0.140 Uiso 1 1 d R U . . .
H17B H 0.548749 0.045153 0.166451 0.140 Uiso 1 1 d R U . . .
C98 C 0.84676(13) 0.6065(3) 0.19805(18) 0.0368(11) Uani 1 1 d . . . . .
H98 H 0.863447 0.575483 0.224496 0.044 Uiso 1 1 calc R U . . .
N5 N 0.68276(15) -0.4348(3) 0.41190(19) 0.0518(13) Uani 1 1 d . . . . .
N22 N 0.44220(13) 0.2265(4) 0.0125(3) 0.080(2) Uani 1 1 d . . . . .
N7 N 0.49430(14) 0.1594(4) 0.0466(3) 0.075(2) Uani 1 1 d . . . . .
N8 N 0.51103(13) 0.2163(3) 0.1108(2) 0.0702(18) Uani 1 1 d . . . . .
C96 C 0.76273(12) 0.7782(3) 0.19056(17) 0.0351(11) Uani 1 1 d . . . . .
H96 H 0.771538 0.771736 0.222509 0.042 Uiso 1 1 calc R U . . .
C20 C 0.76219(11) -0.0228(3) 0.25332(15) 0.0286(9) Uani 1 1 d . . . . .
C1 C 0.63739(14) 0.2732(3) 0.0728(2) 0.0430(13) Uani 1 1 d . . . . .
C97 C 0.82533(12) 0.6541(3) 0.20726(17) 0.0332(10) Uani 1 1 d . . . . .
H97 H 0.832363 0.647191 0.238426 0.040 Uiso 1 1 calc R U . . .
O20 O 0.60957(11) 0.5592(3) 0.19708(18) 0.0715(14) Uani 1 1 d . . . . .
C3 C 0.61466(14) 0.3751(3) 0.01160(19) 0.0442(13) Uani 1 1 d . . . . .
H3 H 0.597622 0.340941 -0.008061 0.053 Uiso 1 1 calc R U . . .
C81 C 0.82612(14) 0.4701(3) 0.0774(2) 0.0436(13) Uani 1 1 d . . . . .
C24 C 0.81528(13) -0.0001(3) 0.26951(18) 0.0407(12) Uani 1 1 d . . . . .
H24 H 0.828993 0.030431 0.266284 0.049 Uiso 1 1 calc R U . . .
C21 C 0.77458(12) -0.0914(3) 0.27869(17) 0.0341(10) Uani 1 1 d . . . . .
H21 H 0.760870 -0.122453 0.281682 0.041 Uiso 1 1 calc R U . . .
O21 O 0.60879(11) 0.6808(3) 0.1088(2) 0.093(2) Uani 1 1 d . . . . .
C89 C 0.72567(14) 0.9699(3) 0.13328(18) 0.0406(12) Uani 1 1 d . . . . .
H89A H 0.716095 0.983492 0.148862 0.049 Uiso 1 1 calc R U . . .
H89B H 0.741202 1.010542 0.139520 0.049 Uiso 1 1 calc R U . . .
C8 C 0.64060(15) 0.5815(3) 0.0099(2) 0.0471(14) Uani 1 1 d . . . . .
H8A H 0.618329 0.593475 -0.016201 0.056 Uiso 1 1 calc R U . . .
H8B H 0.646464 0.618316 0.033709 0.056 Uiso 1 1 calc R U . . .
C86 C 0.67220(13) 0.8075(3) 0.0998(2) 0.0420(12) Uani 1 1 d . . . . .
H86A H 0.658906 0.760640 0.087922 0.050 Uiso 1 1 calc R U . . .
H86B H 0.667293 0.833549 0.118698 0.050 Uiso 1 1 calc R U . . .
C90 C 0.77478(14) 0.8871(3) 0.16445(18) 0.0383(11) Uani 1 1 d . . . . .
C4 C 0.61585(14) 0.4481(3) -0.00343(19) 0.0437(13) Uani 1 1 d . . . . .
H4 H 0.599755 0.462601 -0.033361 0.052 Uiso 1 1 calc R U . . .
C101 C 0.83299(13) 0.5592(3) -0.06655(18) 0.0356(11) Uani 1 1 d . . . . .
H101 H 0.841106 0.536709 -0.082819 0.043 Uiso 1 1 calc R U . . .
C87 C 0.64376(13) 0.8327(3) 0.0183(2) 0.0413(12) Uani 1 1 d . . . . .
C79 C 0.79898(14) 0.4872(3) -0.05516(19) 0.0389(12) Uani 1 1 d . . . . .
C25 C 0.78296(12) 0.0231(3) 0.24925(18) 0.0352(11) Uani 1 1 d . . . . .
H25 H 0.775232 0.069399 0.232931 0.042 Uiso 1 1 calc R U . . .
C83 C 0.79150(13) 0.5651(3) 0.14856(18) 0.0365(11) Uani 1 1 d . . . . .
C29 C 0.93604(12) -0.0640(3) 0.45545(19) 0.0408(12) Uani 1 1 d . . . . .
C28 C 0.93015(14) -0.1362(3) 0.4353(2) 0.0485(14) Uani 1 1 d . . . . .
H28 H 0.943151 -0.178424 0.452588 0.058 Uiso 1 1 calc R U . . .
C27 C 0.90532(13) -0.1462(3) 0.3899(2) 0.0447(13) Uani 1 1 d . . . . .
H27 H 0.901824 -0.195009 0.376725 0.054 Uiso 1 1 calc R U . . .
C102 C 0.64641(13) 0.9695(3) 0.01664(19) 0.0403(12) Uani 1 1 d . . . . .
H102 H 0.628141 1.002948 0.009440 0.048 Uiso 1 1 calc R U . . .
C7 C 0.66408(13) 0.4039(3) 0.08568(19) 0.0406(12) Uani 1 1 d . . . . .
H7 H 0.680413 0.389087 0.115466 0.049 Uiso 1 1 calc R U . . .
C2 C 0.63913(12) 0.3527(3) 0.05638(17) 0.0339(10) Uani 1 1 d . . . . .
C52 C 0.70193(18) -0.2344(4) 0.5740(2) 0.0567(16) Uani 1 1 d . . . . .
H52 H 0.690612 -0.190536 0.572740 0.068 Uiso 1 1 calc R U . . .
C43 C 0.69398(15) -0.3155(3) 0.3110(2) 0.0470(14) Uani 1 1 d . . . . .
H43 H 0.710750 -0.306849 0.307870 0.056 Uiso 1 1 calc R U . . .
C100 C 0.87671(14) 0.5147(3) 0.09657(19) 0.0425(12) Uani 1 1 d . . . . .
H100 H 0.894766 0.479484 0.104754 0.051 Uiso 1 1 calc R U . . .
C51 C 0.69322(17) -0.2672(4) 0.5337(2) 0.0545(16) Uani 1 1 d . . . . .
H51 H 0.676248 -0.245962 0.505920 0.065 Uiso 1 1 calc R U . . .
O24 O 0.46550(13) 0.6545(4) 0.1042(2) 0.0924(19) Uani 1 1 d . . . . .
C92 C 0.85243(14) 0.7391(3) 0.18937(19) 0.0429(13) Uani 1 1 d . . . . .
C99 C 0.87514(14) 0.5282(3) 0.13702(19) 0.0414(12) Uani 1 1 d . . . . .
H99 H 0.892525 0.499729 0.164169 0.050 Uiso 1 1 calc R U . . .
C47 C 0.70079(16) -0.3699(3) 0.4925(2) 0.0471(14) Uani 1 1 d . . . . .
C30 C 0.91474(14) -0.0035(3) 0.4282(2) 0.0467(14) Uani 1 1 d . . . . .
H30 H 0.917220 0.045306 0.440880 0.056 Uiso 1 1 calc R U . . .
C41 C 0.67007(18) -0.3948(3) 0.3383(2) 0.0503(15) Uani 1 1 d . . . . .
C6 C 0.66475(14) 0.4774(3) 0.07067(19) 0.0426(12) Uani 1 1 d . . . . .
H6 H 0.681343 0.512080 0.090806 0.051 Uiso 1 1 calc R U . . .
C32 C 0.96505(14) -0.0495(4) 0.5034(2) 0.0474(14) Uani 1 1 d . . . . .
C11 C 0.70562(16) 0.6282(3) -0.0257(2) 0.0467(13) Uani 1 1 d . . . . .
C50 C 0.71008(15) -0.3320(4) 0.5352(2) 0.0473(13) Uani 1 1 d . . . . .
C93 C 0.88902(15) 0.6487(4) 0.1860(2) 0.0496(15) Uani 1 1 d . . . . .
H93A H 0.904172 0.614427 0.211054 0.060 Uiso 1 1 calc R U . . .
H93B H 0.900623 0.696814 0.190163 0.060 Uiso 1 1 calc R U . . .
C53 C 0.74197(16) -0.3261(4) 0.6157(2) 0.0608(17) Uani 1 1 d . . . . .
H53 H 0.758444 -0.347044 0.643886 0.073 Uiso 1 1 calc R U . . .
C19 C 0.72670(12) -0.0022(3) 0.22791(15) 0.0336(11) Uani 1 1 d . . . . .
C14 C 0.72893(17) 0.6532(3) -0.0355(2) 0.0499(15) Uani 1 1 d . . . . .
C46 C 0.66821(16) -0.3817(4) 0.4567(2) 0.0527(15) Uani 1 1 d . . . . .
H46 H 0.651750 -0.367169 0.459543 0.063 Uiso 1 1 calc R U . . .
C91 C 0.82124(13) 0.7995(3) 0.21432(19) 0.0385(12) Uani 1 1 d . . . . .
H91A H 0.828295 0.788928 0.244920 0.046 Uiso 1 1 calc R U . . .
H91B H 0.833054 0.845141 0.215508 0.046 Uiso 1 1 calc R U . . .
C80 C 0.83829(16) 0.4391(3) 0.02318(19) 0.0456(13) Uani 1 1 d . . . . .
H80A H 0.857706 0.409028 0.032716 0.055 Uiso 1 1 calc R U . . .
H80B H 0.820409 0.402640 0.012729 0.055 Uiso 1 1 calc R U . . .
C94 C 0.88479(14) 0.6480(4) 0.1151(2) 0.0454(13) Uani 1 1 d . . . . .
C13 C 0.69549(14) 0.5772(3) 0.0259(2) 0.0459(13) Uani 1 1 d . . . . .
H13 H 0.703594 0.554554 0.053850 0.055 Uiso 1 1 calc R U . . .
C84 C 0.76716(13) 0.6320(3) 0.18153(19) 0.0365(11) Uani 1 1 d . . . . .
H84A H 0.777429 0.626746 0.213741 0.044 Uiso 1 1 calc R U . . .
H84B H 0.751490 0.589738 0.165926 0.044 Uiso 1 1 calc R U . . .
C85 C 0.71677(13) 0.7104(3) 0.13039(18) 0.0362(11) Uani 1 1 d . . . . .
C26 C 0.86177(12) -0.0969(4) 0.31397(19) 0.0471(14) Uani 1 1 d . . . . .
H26A H 0.860647 -0.151816 0.306984 0.057 Uiso 1 1 calc R U . . .
H26B H 0.869773 -0.069469 0.299131 0.057 Uiso 1 1 calc R U . . .
O25 O 0.46999(12) 0.8020(4) 0.0186(2) 0.094(2) Uani 1 1 d . . . . .
C88 C 0.60805(14) 0.8941(4) -0.05681(19) 0.0499(15) Uani 1 1 d . . . . .
H88A H 0.591506 0.932274 -0.063637 0.060 Uiso 1 1 calc R U . . .
H88B H 0.597890 0.843032 -0.063743 0.060 Uiso 1 1 calc R U . . .
C39 C 0.64176(15) -0.2811(4) 0.2944(2) 0.0554(16) Uani 1 1 d . . . . .
H39 H 0.623604 -0.248078 0.280684 0.067 Uiso 1 1 calc R U . . .
C42 C 0.69541(18) -0.3796(4) 0.3352(2) 0.0560(17) Uani 1 1 d . . . . .
H42 H 0.713619 -0.412449 0.349352 0.067 Uiso 1 1 calc R U . . .
C31 C 0.89019(14) -0.0157(3) 0.3830(2) 0.0466(14) Uani 1 1 d . . . . .
H31 H 0.876319 0.025156 0.365126 0.056 Uiso 1 1 calc R U . . .
C12 C 0.71675(15) 0.5939(4) 0.0156(2) 0.0474(14) Uani 1 1 d . . . . .
H12 H 0.739014 0.582312 0.036447 0.057 Uiso 1 1 calc R U . . .
C82 C 0.83243(15) 0.4876(3) 0.1488(2) 0.0450(13) Uani 1 1 d . . . . .
H82A H 0.814018 0.451586 0.133723 0.054 Uiso 1 1 calc R U . . .
H82B H 0.850346 0.463349 0.176855 0.054 Uiso 1 1 calc R U . . .
C45 C 0.65983(18) -0.4146(4) 0.4172(2) 0.0562(16) Uani 1 1 d . . . . .
H45 H 0.637724 -0.422997 0.393636 0.067 Uiso 1 1 calc R U . . .
C54 C 0.73538(16) -0.3614(4) 0.5775(2) 0.0570(16) Uani 1 1 d . . . . .
H54 H 0.747611 -0.404223 0.579854 0.068 Uiso 1 1 calc R U . . .
C55 C 0.52048(15) 0.1885(4) 0.0855(3) 0.066(2) Uani 1 1 d . . . . .
C44 C 0.6725(2) -0.4645(3) 0.3662(2) 0.064(2) Uani 1 1 d . . . . .
H44A H 0.651284 -0.490539 0.350570 0.077 Uiso 1 1 calc R U . . .
H44B H 0.688548 -0.501563 0.370343 0.077 Uiso 1 1 calc R U . . .
C10 C 0.67197(19) 0.6410(5) -0.0562(3) 0.074(2) Uani 1 1 d . . . . .
H10 H 0.663137 0.661517 -0.084774 0.089 Uiso 1 1 calc R U . . .
C61 C 0.58848(16) 0.7312(4) 0.1004(3) 0.080(3) Uani 1 1 d . . . . .
C71 C 0.46451(16) 0.1665(4) 0.0436(4) 0.082(3) Uani 1 1 d . . . . .
H71 H 0.453236 0.116240 0.036667 0.099 Uiso 1 1 calc R U . . .
C9 C 0.65175(18) 0.6231(5) -0.0437(3) 0.071(2) Uani 1 1 d . . . . .
H9 H 0.629259 0.632483 -0.064240 0.085 Uiso 1 1 calc R U . . .
C38 C 0.66772(13) -0.2645(3) 0.29150(17) 0.0349(11) Uani 1 1 d . . . . .
C36 C 0.96636(16) 0.0126(5) 0.5279(2) 0.0635(19) Uani 1 1 d . . . . .
H36 H 0.948298 0.045416 0.515879 0.076 Uiso 1 1 calc R U . . .
C59 C 0.58722(17) 0.5928(5) 0.1944(2) 0.067(2) Uani 1 1 d . . . . .
C60 C 0.59506(18) 0.7218(5) 0.1725(3) 0.091(3) Uani 1 1 d . . . . .
H60A H 0.615801 0.697727 0.182668 0.109 Uiso 1 1 calc R U . . .
H60B H 0.600046 0.766952 0.191487 0.109 Uiso 1 1 calc R U . . .
C49 C 0.7147(2) -0.4251(4) 0.4458(3) 0.063(2) Uani 1 1 d . . . . .
H49 H 0.730492 -0.439782 0.441594 0.076 Uiso 1 1 calc R U . . .
C69 C 0.43766(16) 0.2820(5) 0.0351(3) 0.076(2) Uani 1 1 d . . . . .
C56 C 0.53413(17) 0.2366(5) 0.1577(3) 0.082(3) Uani 1 1 d . . . . .
H56A H 0.556292 0.229069 0.166611 0.099 Uiso 1 1 calc R U . . .
H56B H 0.531140 0.201588 0.175813 0.099 Uiso 1 1 calc R U . . .
C57 C 0.55653(17) 0.3684(5) 0.1846(3) 0.0652(19) Uani 1 1 d . . . . .
C18 C 0.7607(2) 0.6260(5) -0.0111(3) 0.077(2) Uani 1 1 d . . . . .
H18 H 0.767959 0.588329 0.011270 0.093 Uiso 1 1 calc R U . . .
C63 C 0.50014(18) 0.8078(4) 0.0425(3) 0.078(2) Uani 1 1 d . . . . .
C33 C 0.99288(15) -0.0956(4) 0.5240(2) 0.0602(17) Uani 1 1 d . . . . .
H33 H 0.993371 -0.138484 0.508855 0.072 Uiso 1 1 calc R U . . .
C40 C 0.64312(18) -0.3459(4) 0.3176(2) 0.0604(17) Uani 1 1 d . . . . .
H40 H 0.625785 -0.356853 0.319194 0.072 Uiso 1 1 calc R U . . .
C34 C 1.02033(17) -0.0769(5) 0.5678(3) 0.075(2) Uani 1 1 d . . . . .
H34 H 1.038582 -0.109508 0.581355 0.090 Uiso 1 1 calc R U . . .
C77 C 0.55469(18) 0.8120(5) 0.1071(3) 0.085(3) Uani 1 1 d . . . . .
H77 H 0.561684 0.854228 0.129101 0.102 Uiso 1 1 calc R U . . .
C15 C 0.7195(2) 0.7078(5) -0.0697(2) 0.069(2) Uani 1 1 d . . . . .
H15 H 0.698070 0.726851 -0.088086 0.082 Uiso 1 1 calc R U . . .
C67 C 0.4665(2) 0.4317(5) 0.1366(3) 0.073(2) Uani 1 1 d . . . . .
C17 C 0.7821(2) 0.6555(5) -0.0201(4) 0.088(3) Uani 1 1 d . . . . .
H17 H 0.803569 0.636594 -0.002972 0.106 Uiso 1 1 calc R U . . .
C65 C 0.4953(2) 0.6524(6) 0.1352(3) 0.081(2) Uani 1 1 d . . . . .
C62 C 0.50393(17) 0.8776(5) -0.0138(3) 0.085(3) Uani 1 1 d . . . . .
H62A H 0.480916 0.887404 -0.027119 0.103 Uiso 1 1 calc R U . . .
H62B H 0.514793 0.927723 -0.006820 0.103 Uiso 1 1 calc R U . . .
C58 C 0.57520(18) 0.4904(6) 0.2289(3) 0.078(2) Uani 1 1 d . . . . .
H58A H 0.576982 0.497627 0.256578 0.094 Uiso 1 1 calc R U . . .
H58B H 0.596304 0.471399 0.237487 0.094 Uiso 1 1 calc R U . . .
C35 C 0.9951(2) 0.0256(6) 0.5711(3) 0.081(2) Uani 1 1 d . . . . .
H35 H 0.995329 0.067825 0.587205 0.098 Uiso 1 1 calc R U . . .
C48 C 0.72474(18) -0.3935(4) 0.4869(2) 0.0639(19) Uani 1 1 d . . . . .
H48 H 0.747033 -0.388023 0.510469 0.077 Uiso 1 1 calc R U . . .
C78 C 0.55316(16) 0.8377(4) 0.0657(3) 0.078(3) Uani 1 1 d . . . . .
H78 H 0.562566 0.889721 0.069967 0.094 Uiso 1 1 calc R U . . .
C73 C 0.50866(19) 0.3407(6) 0.1789(3) 0.084(3) Uani 1 1 d . . . . .
H73 H 0.509093 0.304001 0.199737 0.101 Uiso 1 1 calc R U . . .
C74 C 0.5216(2) 0.4209(6) 0.2008(3) 0.084(3) Uani 1 1 d . . . . .
H74 H 0.527420 0.421895 0.231560 0.101 Uiso 1 1 calc R U . . .
C72 C 0.47659(16) 0.1952(4) 0.0904(3) 0.078(3) Uani 1 1 d . . . . .
H72 H 0.474876 0.155167 0.107939 0.094 Uiso 1 1 calc R U . . .
C16 C 0.7431(3) 0.7326(5) -0.0753(3) 0.081(3) Uani 1 1 d . . . . .
H16 H 0.736664 0.769253 -0.097845 0.097 Uiso 1 1 calc R U . . .
C70 C 0.41684(16) 0.2131(5) -0.0346(3) 0.085(3) Uani 1 1 d . . . . .
H70A H 0.408109 0.161018 -0.038344 0.102 Uiso 1 1 calc R U . . .
H70B H 0.399026 0.249691 -0.044997 0.102 Uiso 1 1 calc R U . . .
C68 C 0.45148(19) 0.2969(5) 0.1130(4) 0.090(3) Uani 1 1 d . . . . .
H68A H 0.429567 0.319157 0.096817 0.108 Uiso 1 1 calc R U . . .
H68B H 0.453405 0.256948 0.133155 0.108 Uiso 1 1 calc R U . . .
C66 C 0.4931(2) 0.5509(6) 0.1798(3) 0.090(3) Uani 1 1 d . . . . .
H66A H 0.502305 0.556329 0.211709 0.109 Uiso 1 1 calc R U . . .
H66B H 0.470307 0.567924 0.162289 0.109 Uiso 1 1 calc R U . . .
C64 C 0.5094(2) 0.7755(6) 0.1150(4) 0.102(3) Uani 1 1 d . . . . .
H64A H 0.517802 0.817996 0.136575 0.122 Uiso 1 1 calc R U . . .
H64B H 0.485573 0.779120 0.095494 0.122 Uiso 1 1 calc R U . . .
C75 C 0.5456(2) 0.6224(6) 0.2028(3) 0.086(3) Uani 1 1 d . . . . .
H75 H 0.550674 0.635468 0.232431 0.103 Uiso 1 1 calc R U . . .
C76 C 0.5509(2) 0.6927(5) 0.1818(3) 0.085(3) Uani 1 1 d . . . . .
H76 H 0.557697 0.738830 0.201157 0.101 Uiso 1 1 calc R U . . .
C5 C 0.64113(13) 0.5002(3) 0.02618(19) 0.0383(12) Uani 1 1 d . . . . .
N21 N 0.45532(15) 0.2608(4) 0.0801(3) 0.083(2) Uani 1 1 d . . . . .
N20 N 0.47496(15) 0.3556(4) 0.1391(3) 0.080(2) Uani 1 1 d . . . . .
N9 N 0.53091(14) 0.3160(4) 0.1679(2) 0.0737(19) Uani 1 1 d . . . . .
N10 N 0.55045(15) 0.4317(4) 0.2015(2) 0.0704(17) Uani 1 1 d . . . . .
N19 N 0.49364(17) 0.4706(5) 0.1705(3) 0.083(2) Uani 1 1 d . . . . .
C23 C 0.82722(12) -0.0682(3) 0.29441(17) 0.0376(12) Uani 1 1 d . . . . .
C22 C 0.80681(12) -0.1138(3) 0.29937(17) 0.0376(11) Uani 1 1 d . . . . .
H22 H 0.814842 -0.159163 0.316559 0.045 Uiso 1 1 calc R U . . .

loop_
_atom_site_aniso_label
_atom_site_aniso_U_11
_atom_site_aniso_U_22
_atom_site_aniso_U_33
_atom_site_aniso_U_23
_atom_site_aniso_U_13
_atom_site_aniso_U_12
U1 0.02584(8) 0.02126(8) 0.03572(10) 0.00177(6) 0.01696(8) 0.00070(6)
U2 0.02601(9) 0.02211(8) 0.04041(10) 0.00419(7) 0.01941(8) 0.00267(6)
U3 0.02685(10) 0.03781(12) 0.08195(18) 0.02346(11) 0.02529(11) 0.00747(8)
O22 0.040(3) 0.065(3) 0.152(6) 0.015(3) 0.053(3) 0.011(2)
O10 0.038(2) 0.0308(19) 0.039(2) 0.0056(15) 0.0171(17) -0.0009(15)
O14 0.0388(19) 0.0303(18) 0.054(2) 0.0113(16) 0.0308(18) 0.0049(15)
O7 0.0294(18) 0.0290(18) 0.063(2) 0.0162(16) 0.0265(18) 0.0067(14)
O2 0.053(2) 0.0283(18) 0.047(2) 0.0029(15) 0.0313(19) 0.0051(16)
O15 0.039(2) 0.042(2) 0.061(3) 0.0193(18) 0.032(2) 0.0121(16)
O12 0.0288(17) 0.0355(19) 0.0387(19) 0.0070(15) 0.0148(16) 0.0048(14)
O13 0.0328(19) 0.0325(19) 0.064(3) 0.0000(17) 0.0300(19) 0.0004(15)
O8 0.0289(18) 0.035(2) 0.062(3) 0.0172(18) 0.0225(18) 0.0074(15)
O1 0.042(2) 0.035(2) 0.042(2) -0.0051(16) 0.0191(18) 0.0002(16)
O3 0.049(2) 0.041(2) 0.042(2) -0.0008(17) 0.0207(19) -0.0088(18)
O4 0.067(3) 0.034(2) 0.063(3) -0.0101(18) 0.045(2) -0.0015(19)
O16 0.035(2) 0.065(3) 0.051(2) 0.020(2) 0.0187(19) -0.0065(19)
O9 0.038(2) 0.055(3) 0.111(4) 0.044(3) 0.047(3) 0.0215(19)
O31 0.057(3) 0.035(2) 0.069(3) 0.0013(18) 0.044(2) -0.0091(18)
O6 0.046(2) 0.059(3) 0.071(3) 0.014(2) 0.034(2) 0.016(2)
O28 0.044(2) 0.043(2) 0.050(2) -0.0122(18) 0.023(2) -0.0098(18)
O27 0.051(2) 0.053(3) 0.059(3) -0.016(2) 0.031(2) -0.021(2)
O26 0.054(2) 0.043(2) 0.052(2) -0.0059(18) 0.034(2) -0.0121(18)
N26 0.037(2) 0.027(2) 0.037(2) -0.0002(17) 0.021(2) -0.0044(17)
N38 0.041(2) 0.037(2) 0.039(2) -0.0050(18) 0.025(2) -0.0029(19)
O29 0.037(2) 0.037(2) 0.056(2) -0.0093(17) 0.0265(19) -0.0102(16)
N23 0.045(3) 0.039(2) 0.039(2) -0.0069(19) 0.026(2) -0.008(2)
N3 0.022(2) 0.038(2) 0.046(3) -0.0092(19) 0.0140(19) 0.0004(17)
N29 0.043(2) 0.033(2) 0.045(3) -0.0033(19) 0.028(2) -0.0021(19)
O30 0.069(3) 0.048(3) 0.062(3) -0.019(2) 0.043(2) -0.027(2)
O18 0.031(2) 0.050(3) 0.111(4) 0.035(3) 0.037(2) 0.0148(18)
N28 0.038(2) 0.031(2) 0.043(2) -0.0064(18) 0.024(2) -0.0061(18)
O32 0.068(3) 0.043(2) 0.084(3) -0.007(2) 0.058(3) -0.019(2)
O33 0.073(3) 0.049(3) 0.073(3) -0.014(2) 0.051(3) -0.025(2)
N33 0.042(2) 0.025(2) 0.048(3) -0.0044(18) 0.031(2) -0.0075(17)
N2 0.133(7) 0.069(4) 0.121(6) -0.019(4) 0.111(6) -0.023(4)
O11 0.065(3) 0.046(3) 0.056(3) 0.006(2) 0.009(2) -0.022(2)
N32 0.041(2) 0.029(2) 0.049(3) -0.0005(18) 0.030(2) -0.0058(18)
N18 0.052(4) 0.107(6) 0.084(5) -0.008(4) 0.038(4) 0.015(4)
N11 0.053(3) 0.088(5) 0.060(4) -0.004(3) 0.025(3) 0.014(3)
N12 0.040(3) 0.070(4) 0.087(5) -0.014(3) 0.022(3) 0.006(3)
O5 0.058(3) 0.054(3) 0.090(4) 0.024(3) 0.028(3) 0.010(2)
N37 0.049(3) 0.034(2) 0.041(2) -0.0012(19) 0.026(2) -0.002(2)
N17 0.049(4) 0.074(5) 0.099(5) -0.009(4) 0.031(4) 0.013(3)
N34 0.051(3) 0.039(3) 0.063(3) -0.013(2) 0.043(3) -0.015(2)
N16 0.040(3) 0.075(4) 0.112(6) -0.003(4) 0.040(4) 0.006(3)
N35 0.048(3) 0.046(3) 0.052(3) -0.013(2) 0.035(2) -0.014(2)
N13 0.040(3) 0.053(4) 0.107(6) 0.000(4) 0.024(4) -0.001(3)
N14 0.038(3) 0.049(3) 0.120(6) 0.000(4) 0.029(4) 0.006(3)
O19 0.051(3) 0.079(3) 0.094(4) 0.015(3) 0.050(3) 0.007(2)
N4 0.048(4) 0.118(6) 0.046(3) -0.007(4) 0.015(3) -0.007(4)
N31 0.040(2) 0.033(2) 0.042(2) -0.0018(18) 0.026(2) -0.0040(18)
N15 0.032(3) 0.068(4) 0.118(6) 0.009(4) 0.031(3) 0.007(3)
N27 0.036(2) 0.030(2) 0.045(2) -0.0017(18) 0.025(2) -0.0054(17)
N6 0.054(3) 0.062(3) 0.051(3) -0.009(3) 0.030(3) -0.006(3)
N36 0.048(3) 0.050(3) 0.046(3) -0.011(2) 0.031(2) -0.016(2)
N24 0.047(3) 0.048(3) 0.050(3) -0.019(2) 0.034(2) -0.018(2)
N1 0.046(3) 0.032(2) 0.051(3) 0.0094(19) 0.033(2) 0.0075(19)
N30 0.046(3) 0.045(3) 0.040(3) -0.007(2) 0.025(2) -0.011(2)
C37 0.034(3) 0.036(3) 0.034(3) 0.005(2) 0.019(2) 0.002(2)
O23 0.058(3) 0.106(4) 0.092(4) 0.022(3) 0.047(3) 0.035(3)
C95 0.043(3) 0.033(3) 0.042(3) -0.005(2) 0.030(3) -0.005(2)
N25 0.046(3) 0.038(2) 0.042(2) -0.0065(19) 0.029(2) -0.009(2)
O17 0.057(3) 0.075(4) 0.163(6) 0.060(4) 0.073(4) 0.031(3)
C98 0.042(3) 0.033(3) 0.041(3) -0.005(2) 0.027(2) -0.007(2)
N5 0.083(4) 0.036(3) 0.061(3) 0.013(2) 0.056(3) 0.013(3)
N22 0.029(3) 0.056(4) 0.127(6) 0.012(4) 0.032(3) 0.010(2)
N7 0.036(3) 0.055(4) 0.118(6) 0.014(4) 0.038(4) 0.013(3)
N8 0.034(3) 0.057(4) 0.109(5) 0.023(3) 0.036(3) 0.011(2)
C96 0.035(3) 0.037(3) 0.031(3) -0.001(2) 0.019(2) -0.005(2)
C20 0.023(2) 0.026(2) 0.028(2) -0.0026(17) 0.0103(19) 0.0012(17)
C1 0.039(3) 0.034(3) 0.049(3) 0.007(2) 0.023(3) -0.001(2)
C97 0.033(2) 0.033(3) 0.033(3) -0.0016(19) 0.019(2) -0.004(2)
O20 0.036(2) 0.077(3) 0.083(4) -0.002(3) 0.026(2) 0.006(2)
C3 0.037(3) 0.040(3) 0.041(3) 0.005(2) 0.015(2) -0.003(2)
C81 0.046(3) 0.034(3) 0.048(3) -0.002(2) 0.026(3) -0.002(2)
C24 0.030(3) 0.042(3) 0.045(3) -0.001(2) 0.019(2) -0.003(2)
C21 0.030(2) 0.029(2) 0.039(3) 0.001(2) 0.018(2) 0.0002(19)
O21 0.034(2) 0.057(3) 0.138(5) -0.006(3) 0.023(3) 0.007(2)
C89 0.045(3) 0.033(3) 0.042(3) -0.005(2) 0.025(3) -0.003(2)
C8 0.050(3) 0.039(3) 0.067(4) 0.015(3) 0.043(3) 0.012(2)
C86 0.040(3) 0.042(3) 0.056(3) -0.001(2) 0.034(3) -0.003(2)
C90 0.047(3) 0.029(3) 0.043(3) -0.005(2) 0.029(3) -0.007(2)
C4 0.039(3) 0.048(3) 0.039(3) 0.013(2) 0.020(3) 0.008(2)
C101 0.042(3) 0.032(3) 0.040(3) -0.003(2) 0.028(2) 0.002(2)
C87 0.039(3) 0.042(3) 0.054(3) -0.006(2) 0.034(3) -0.007(2)
C79 0.048(3) 0.031(3) 0.043(3) -0.005(2) 0.030(3) -0.003(2)
C25 0.028(2) 0.028(2) 0.042(3) 0.004(2) 0.017(2) 0.0028(19)
C83 0.042(3) 0.030(3) 0.038(3) 0.003(2) 0.024(2) -0.004(2)
C29 0.025(2) 0.047(3) 0.041(3) 0.000(2) 0.014(2) 0.005(2)
C28 0.037(3) 0.035(3) 0.057(4) -0.001(3) 0.020(3) 0.000(2)
C27 0.035(3) 0.032(3) 0.053(3) -0.008(2) 0.018(3) 0.001(2)
C102 0.040(3) 0.039(3) 0.047(3) -0.003(2) 0.029(3) 0.004(2)
C7 0.038(3) 0.039(3) 0.038(3) 0.007(2) 0.019(2) 0.000(2)
C2 0.032(2) 0.029(2) 0.038(3) 0.005(2) 0.019(2) 0.0057(19)
C52 0.068(4) 0.047(4) 0.069(4) -0.003(3) 0.048(4) 0.002(3)
C43 0.050(3) 0.040(3) 0.062(4) 0.014(3) 0.039(3) 0.011(3)
C100 0.041(3) 0.046(3) 0.042(3) -0.005(2) 0.026(3) -0.001(2)
C51 0.065(4) 0.045(3) 0.054(4) 0.014(3) 0.036(3) 0.018(3)
O24 0.046(3) 0.116(5) 0.097(4) -0.003(4) 0.032(3) 0.012(3)
C92 0.044(3) 0.044(3) 0.046(3) -0.008(2) 0.030(3) -0.012(2)
C99 0.041(3) 0.044(3) 0.042(3) -0.006(2) 0.027(3) -0.003(2)
C47 0.058(4) 0.041(3) 0.052(3) 0.010(3) 0.038(3) 0.012(3)
C30 0.041(3) 0.036(3) 0.050(3) -0.010(2) 0.020(3) -0.001(2)
C41 0.086(5) 0.036(3) 0.052(4) 0.004(2) 0.053(4) 0.002(3)
C6 0.045(3) 0.036(3) 0.046(3) 0.000(2) 0.027(3) -0.006(2)
C32 0.033(3) 0.057(4) 0.047(3) 0.002(3) 0.021(3) 0.002(2)
C11 0.060(4) 0.034(3) 0.059(4) 0.004(2) 0.043(3) 0.000(3)
C50 0.050(3) 0.048(3) 0.048(3) 0.005(3) 0.031(3) 0.008(3)
C93 0.046(3) 0.054(4) 0.059(4) -0.024(3) 0.036(3) -0.022(3)
C53 0.047(4) 0.077(5) 0.045(4) 0.005(3) 0.020(3) 0.006(3)
C19 0.033(2) 0.027(2) 0.017(2) 0.0046(17) 0.0021(19) 0.0035(19)
C14 0.070(4) 0.040(3) 0.062(4) -0.005(3) 0.051(4) -0.007(3)
C46 0.058(4) 0.063(4) 0.057(4) 0.002(3) 0.045(3) 0.004(3)
C91 0.040(3) 0.030(3) 0.047(3) -0.009(2) 0.026(3) -0.009(2)
C80 0.061(4) 0.032(3) 0.045(3) -0.003(2) 0.032(3) -0.002(3)
C94 0.038(3) 0.049(3) 0.053(3) -0.009(3) 0.029(3) -0.010(2)
C13 0.045(3) 0.049(3) 0.045(3) 0.012(3) 0.028(3) 0.004(3)
C84 0.039(3) 0.031(3) 0.048(3) 0.000(2) 0.030(3) -0.007(2)
C85 0.038(3) 0.039(3) 0.041(3) 0.000(2) 0.028(2) -0.006(2)
C26 0.026(3) 0.054(4) 0.045(3) -0.017(3) 0.012(2) 0.002(2)
O25 0.036(3) 0.090(4) 0.127(5) 0.008(4) 0.031(3) 0.007(3)
C88 0.042(3) 0.069(4) 0.044(3) -0.011(3) 0.028(3) -0.018(3)
C39 0.047(3) 0.065(4) 0.064(4) 0.027(3) 0.038(3) 0.013(3)
C42 0.077(4) 0.042(3) 0.073(4) 0.020(3) 0.057(4) 0.024(3)
C31 0.036(3) 0.038(3) 0.046(3) -0.003(2) 0.013(3) 0.009(2)
C12 0.039(3) 0.056(4) 0.046(3) 0.007(3) 0.025(3) -0.001(3)
C82 0.055(3) 0.034(3) 0.055(3) -0.008(2) 0.037(3) -0.010(2)
C45 0.069(4) 0.059(4) 0.062(4) -0.003(3) 0.051(4) -0.008(3)
C54 0.050(4) 0.062(4) 0.054(4) 0.011(3) 0.028(3) 0.016(3)
C55 0.034(3) 0.038(3) 0.115(6) 0.034(4) 0.038(4) 0.013(3)
C44 0.127(7) 0.032(3) 0.080(5) 0.003(3) 0.086(5) 0.003(3)
C10 0.064(4) 0.104(6) 0.063(4) 0.045(4) 0.042(4) 0.025(4)
C61 0.030(3) 0.046(4) 0.117(7) -0.011(4) 0.018(4) -0.010(3)
C71 0.034(3) 0.045(4) 0.149(8) 0.026(5) 0.044(5) 0.007(3)
C9 0.051(4) 0.089(6) 0.070(5) 0.045(4) 0.036(4) 0.028(4)
C38 0.038(3) 0.031(3) 0.034(3) 0.005(2) 0.021(2) 0.002(2)
C36 0.044(4) 0.079(5) 0.054(4) -0.014(3) 0.022(3) 0.005(3)
C59 0.037(3) 0.085(5) 0.055(4) -0.013(4) 0.014(3) -0.006(3)
C60 0.040(4) 0.066(5) 0.116(7) -0.021(5) 0.018(5) -0.014(4)
C49 0.087(5) 0.060(4) 0.081(5) 0.026(4) 0.070(5) 0.037(4)
C69 0.032(3) 0.058(5) 0.122(7) 0.015(5) 0.038(4) -0.001(3)
C56 0.041(4) 0.080(6) 0.114(7) 0.047(5) 0.040(5) 0.021(4)
C57 0.051(4) 0.076(5) 0.070(5) 0.029(4) 0.037(4) 0.013(3)
C18 0.094(6) 0.062(5) 0.124(7) 0.020(5) 0.091(6) 0.017(4)
C63 0.040(4) 0.057(4) 0.112(7) -0.001(4) 0.030(4) 0.012(3)
C33 0.044(3) 0.059(4) 0.055(4) 0.005(3) 0.017(3) 0.003(3)
C40 0.064(4) 0.068(4) 0.069(4) 0.015(3) 0.050(4) 0.000(3)
C34 0.035(3) 0.098(6) 0.060(5) 0.022(4) 0.011(3) 0.013(4)
C77 0.044(4) 0.052(4) 0.112(7) -0.017(4) 0.020(4) 0.001(3)
C15 0.080(5) 0.082(5) 0.056(4) 0.002(4) 0.047(4) -0.020(4)
C67 0.065(5) 0.089(6) 0.091(6) 0.021(5) 0.060(5) 0.017(4)
C17 0.101(7) 0.063(5) 0.153(9) 0.003(5) 0.103(7) 0.009(5)
C65 0.056(5) 0.098(7) 0.083(6) -0.015(5) 0.039(5) 0.013(4)
C62 0.034(3) 0.058(5) 0.133(8) 0.024(5) 0.033(4) 0.014(3)
C58 0.045(4) 0.126(8) 0.052(4) 0.001(5) 0.022(3) 0.017(4)
C35 0.065(5) 0.112(7) 0.059(5) -0.027(5) 0.032(4) -0.012(5)
C48 0.058(4) 0.078(5) 0.060(4) 0.023(4) 0.038(4) 0.034(4)
C78 0.038(4) 0.042(4) 0.120(7) -0.003(4) 0.029(4) 0.000(3)
C73 0.057(4) 0.119(8) 0.099(6) 0.047(6) 0.060(5) 0.026(5)
C74 0.058(5) 0.128(8) 0.080(6) 0.029(5) 0.049(4) 0.025(5)
C72 0.038(4) 0.056(4) 0.133(8) 0.028(5) 0.047(5) 0.007(3)
C16 0.117(7) 0.084(6) 0.068(5) -0.009(4) 0.070(6) -0.034(5)
C70 0.029(3) 0.071(5) 0.132(8) 0.010(5) 0.035(5) 0.004(3)
C68 0.051(4) 0.094(6) 0.146(9) 0.025(6) 0.069(5) 0.010(4)
C66 0.073(6) 0.116(8) 0.096(7) -0.004(6) 0.057(5) 0.021(5)
C64 0.061(5) 0.090(7) 0.123(8) -0.015(6) 0.038(6) 0.026(5)
C75 0.059(5) 0.120(8) 0.064(5) -0.021(5) 0.029(4) 0.019(5)
C76 0.069(5) 0.075(6) 0.089(6) -0.025(5) 0.036(5) 0.006(4)
C5 0.041(3) 0.031(3) 0.054(3) 0.010(2) 0.035(3) 0.007(2)
N21 0.041(3) 0.072(4) 0.127(6) 0.021(4) 0.045(4) 0.012(3)
N20 0.046(3) 0.098(5) 0.106(5) 0.033(4) 0.050(4) 0.014(3)
N9 0.046(3) 0.081(5) 0.104(5) 0.026(4) 0.050(4) 0.011(3)
N10 0.054(3) 0.093(5) 0.073(4) 0.016(4) 0.043(3) 0.014(3)
N19 0.058(4) 0.110(6) 0.089(5) 0.014(4) 0.048(4) 0.022(4)
C23 0.024(2) 0.041(3) 0.036(3) -0.010(2) 0.011(2) 0.003(2)
C22 0.033(3) 0.028(2) 0.037(3) 0.000(2) 0.013(2) 0.006(2)

loop_
_atom_type_symbol
_atom_type_description
_atom_type_scat_dispersion_real
_atom_type_scat_dispersion_imag
_atom_type_scat_source
C C 0.0033 0.0016 'International Tables Vol C Tables 4.2.6.8 and 6.1.1.4'
H H 0.0000 0.0000 'International Tables Vol C Tables 4.2.6.8 and 6.1.1.4'
N N 0.0061 0.0033 'International Tables Vol C Tables 4.2.6.8 and 6.1.1.4'
O O 0.0106 0.0060 'International Tables Vol C Tables 4.2.6.8 and 6.1.1.4'
U U -9.6767 9.6646 'International Tables Vol C Tables 4.2.6.8 and 6.1.1.4'

loop_
_geom_angle_atom_site_label_1
_geom_angle_atom_site_label_2
_geom_angle_atom_site_label_3
_geom_angle
_geom_angle_site_symmetry_1
_geom_angle_site_symmetry_3
_geom_angle_publ_flag
O10 U1 U3 108.15(9) . . ?
O10 U1 O12 137.75(12) . . ?
O10 U1 O16 69.88(13) . . ?
O7 U1 U3 35.13(8) . . ?
O7 U1 O10 142.28(12) . . ?
O7 U1 O12 79.96(12) . . ?
O7 U1 O8 70.17(12) . . ?
O7 U1 O16 147.82(13) . . ?
O2 U1 U3 82.31(13) . . ?
O2 U1 O10 90.67(15) . . ?
O2 U1 O7 91.15(16) . . ?
O2 U1 O12 87.46(15) . . ?
O2 U1 O8 87.88(16) . . ?
O2 U1 O16 86.24(17) . . ?
O12 U1 U3 113.37(8) . . ?
O12 U1 O16 67.88(13) . . ?
O8 U1 U3 36.29(9) . . ?
O8 U1 O10 72.26(12) . . ?
O8 U1 O12 149.65(12) . . ?
O8 U1 O16 141.57(13) . . ?
O1 U1 U3 101.31(13) . . ?
O1 U1 O10 87.98(15) . . ?
O1 U1 O7 91.97(17) . . ?
O1 U1 O2 176.37(18) . . ?
O1 U1 O12 91.27(15) . . ?
O1 U1 O8 94.91(16) . . ?
O1 U1 O16 90.13(17) . . ?
O16 U1 U3 168.38(11) . . ?
O14 U2 U3 161.48(8) . . ?
O14 U2 C37 26.10(12) . . ?
O7 U2 U3 35.11(9) . . ?
O7 U2 O14 163.38(12) . . ?
O7 U2 O15 144.30(12) . . ?
O7 U2 O13 85.68(13) . . ?
O7 U2 O9 72.24(13) . . ?
O7 U2 C37 169.75(14) . . ?
O15 U2 U3 109.80(8) . . ?
O15 U2 O14 51.81(11) . . ?
O15 U2 C37 25.73(13) . . ?
O13 U2 U3 120.71(9) . . ?
O13 U2 O14 77.80(12) . . ?
O13 U2 O15 129.32(12) . . ?
O13 U2 C37 103.82(14) . . ?
O3 U2 U3 91.28(13) . . ?
O3 U2 O14 88.02(16) . . ?
O3 U2 O7 93.84(16) . . ?
O3 U2 O15 93.12(16) . . ?
O3 U2 O13 89.84(17) . . ?
O3 U2 O9 89.0(2) . . ?
O3 U2 C37 90.07(16) . . ?
O4 U2 U3 92.39(14) . . ?
O4 U2 O14 88.37(16) . . ?
O4 U2 O7 89.39(17) . . ?
O4 U2 O15 85.27(17) . . ?
O4 U2 O13 88.63(17) . . ?
O4 U2 O3 176.3(2) . . ?
O4 U2 O9 93.7(2) . . ?
O4 U2 C37 87.04(17) . . ?
O9 U2 U3 37.14(10) . . ?
O9 U2 O14 124.34(13) . . ?
O9 U2 O15 72.92(13) . . ?
O9 U2 O13 157.76(14) . . ?
O9 U2 C37 98.39(14) . . ?
C37 U2 U3 135.45(10) . . ?
U2 U3 U1 69.382(12) . . ?
O7 U3 U1 35.21(8) . . ?
O7 U3 U2 34.47(9) . . ?
O7 U3 O8 71.20(12) . . ?
O7 U3 O9 71.47(13) . . ?
O7 U3 O18 144.74(13) . . ?
O7 U3 O17 144.26(14) . . ?
O8 U3 U1 37.27(9) . . ?
O8 U3 U2 105.64(9) . . ?
O8 U3 O9 142.64(13) . . ?
O8 U3 O18 73.70(13) . . ?
O8 U3 O17 144.54(14) . . ?
O9 U3 U1 106.09(9) . . ?
O9 U3 U2 37.01(9) . . ?
O9 U3 O18 143.66(14) . . ?
O9 U3 O17 72.79(15) . . ?
O6 U3 U1 85.40(14) . . ?
O6 U3 U2 92.02(13) . . ?
O6 U3 O7 91.93(17) . . ?
O6 U3 O8 92.43(18) . . ?
O6 U3 O9 90.5(2) . . ?
O6 U3 O18 86.25(19) . . ?
O6 U3 O17 87.6(2) . . ?
O18 U3 U1 109.68(9) . . ?
O18 U3 U2 178.11(13) . . ?
O5 U3 U1 99.96(18) . . ?
O5 U3 U2 92.72(15) . . ?
O5 U3 O7 94.2(2) . . ?
O5 U3 O8 90.1(2) . . ?
O5 U3 O9 91.0(2) . . ?
O5 U3 O6 173.8(2) . . ?
O5 U3 O18 89.1(2) . . ?
O5 U3 O17 87.0(2) . . ?
O17 U3 U1 172.96(17) . . ?
O17 U3 U2 109.80(11) . . ?
O17 U3 O18 70.91(15) . . ?
C1 O10 U1 131.1(3) . . ?
C37 O14 U2 92.8(3) . . ?
U2 O7 U1 138.74(16) . . ?
U2 O7 U3 110.42(14) . . ?
U3 O7 U1 109.66(14) . . ?
C37 O15 U2 95.7(3) . . ?
C19 O12 U1 140.2(3) . . ?
C19 O13 U2 131.5(3) . . ?
U3 O8 U1 106.44(14) . . ?
U1 O16 H16A 109.8 . . ?
U1 O16 H16B 109.6 . . ?
H16A O16 H16B 104.2 . . ?
U2 O9 U3 105.85(16) . . ?
C83 N26 C97 112.0(4) . . ?
C83 N26 C84 120.9(4) . . ?
C84 N26 C97 121.1(4) . . ?
C89 N38 C101 122.3(4) 7_665 . ?
C79 N38 C89 122.0(5) . 7_665 ?
C79 N38 C101 112.7(4) . . ?
C81 N23 C100 111.9(4) . . ?
C81 N23 C80 122.2(5) . . ?
C80 N23 C100 122.6(5) . . ?
C27 N3 C26 119.2(4) . . ?
C27 N3 C31 120.4(5) . . ?
C31 N3 C26 120.2(5) . . ?
C101 N29 C86 123.3(4) 7_665 . ?
C87 N29 C86 122.5(5) . . ?
C87 N29 C101 113.4(4) . 7_665 ?
C55 O18 U3 126.6(4) . . ?
C86 N28 C95 123.6(4) . . ?
C85 N28 C95 111.9(4) . . ?
C85 N28 C86 122.4(4) . . ?
C92 N33 C97 112.4(4) . . ?
C92 N33 C91 122.5(4) . . ?
C91 N33 C97 121.3(4) . . ?
C17 N2 C16 116.4(7) . . ?
C90 N32 C96 111.1(4) . . ?
C90 N32 C91 120.7(4) . . ?
C91 N32 C96 124.0(4) . . ?
C65 N18 C66 121.9(7) . . ?
C65 N18 C75 111.7(8) . . ?
C66 N18 C75 123.8(8) . . ?
C59 N11 C58 122.9(7) . . ?
C59 N11 C75 111.8(8) . . ?
C58 N11 C75 124.5(7) . . ?
C59 N12 C60 122.0(6) . . ?
C59 N12 C76 114.0(8) . . ?
C76 N12 C60 121.4(7) . . ?
C79 N37 C102 111.9(4) . 7_665 ?
C79 N37 C80 122.6(5) . . ?
C80 N37 C102 124.4(5) . 7_665 ?
C65 N17 C64 121.9(7) . . ?
C65 N17 C76 112.6(8) . . ?
C76 N17 C64 121.3(8) . . ?
C92 N34 C98 112.8(4) . . ?
C92 N34 C93 123.5(5) . . ?
C93 N34 C98 121.8(5) . . ?
C63 N16 C77 111.2(8) . . ?
C63 N16 C64 121.8(7) . . ?
C64 N16 C77 120.9(8) . . ?
C93 N35 C99 121.9(5) . . ?
C94 N35 C99 112.5(5) . . ?
C94 N35 C93 121.6(5) . . ?
C61 N13 C60 124.1(7) . . ?
C61 N13 C77 112.2(8) . . ?
C60 N13 C77 121.4(8) . . ?
C61 N14 C78 111.0(8) . . ?
C61 N14 C70 121.1(7) . 5_665 ?
C70 N14 C78 123.6(7) 5_665 . ?
C34 N4 C35 114.9(6) . . ?
C95 N31 C89 124.3(4) . . ?
C90 N31 C95 112.4(4) . . ?
C90 N31 C89 122.6(4) . . ?
C63 N15 C62 123.6(6) . . ?
C63 N15 C78 111.1(8) . . ?
C62 N15 C78 123.4(7) . . ?
C96 N27 C84 123.6(4) . . ?
C85 N27 C96 112.9(4) . . ?
C85 N27 C84 122.3(4) . . ?
C53 N6 C52 118.1(6) . . ?
C100 N36 C88 123.3(5) . 7_665 ?
C94 N36 C100 112.9(5) . . ?
C94 N36 C88 121.6(5) . 7_665 ?
C81 N24 C99 112.7(4) . . ?
C81 N24 C82 122.2(5) . . ?
C99 N24 C82 123.4(5) . . ?
C13 N1 C8 121.7(5) . . ?
C13 N1 C9 118.8(5) . . ?
C9 N1 C8 119.3(5) . . ?
C87 N30 C102 112.4(4) . . ?
C87 N30 C88 121.1(5) . . ?
C88 N30 C102 123.6(5) . . ?
O14 C37 U2 61.1(3) . . ?
O14 C37 C38 120.6(4) . . ?
O15 C37 U2 58.6(3) . . ?
O15 C37 O14 119.7(5) . . ?
O15 C37 C38 119.7(5) . . ?
C38 C37 U2 176.5(4) . . ?
N28 C95 H95 111.5 . . ?
N28 C95 C96 103.7(4) . . ?
N31 C95 N28 114.6(4) . . ?
N31 C95 H95 111.5 . . ?
N31 C95 C96 103.6(4) . . ?
C96 C95 H95 111.5 . . ?
C83 N25 C98 112.2(4) . . ?
C83 N25 C82 120.9(4) . . ?
C82 N25 C98 121.6(5) . . ?
U3 O17 H17A 109.1 . . ?
U3 O17 H17B 109.1 . . ?
H17A O17 H17B 104.5 . . ?
N34 C98 N25 114.0(4) . . ?
N34 C98 H98 111.9 . . ?
N34 C98 C97 103.3(4) . . ?
N25 C98 H98 111.9 . . ?
N25 C98 C97 103.2(4) . . ?
C97 C98 H98 111.9 . . ?
C45 N5 C44 119.5(6) . . ?
C45 N5 C49 120.4(6) . . ?
C49 N5 C44 120.0(6) . . ?
C69 N22 C71 110.5(8) . . ?
C69 N22 C70 119.4(6) . . ?
C70 N22 C71 123.6(7) . . ?
C55 N7 C71 111.9(8) . . ?
C55 N7 C62 123.7(6) . 5_665 ?
C62 N7 C71 124.3(7) 5_665 . ?
C55 N8 C56 122.7(6) . . ?
C55 N8 C72 110.8(7) . . ?
C56 N8 C72 122.8(7) . . ?
N32 C96 C95 104.0(4) . . ?
N32 C96 H96 111.7 . . ?
N27 C96 N32 114.0(4) . . ?
N27 C96 C95 103.2(4) . . ?
N27 C96 H96 111.7 . . ?
C95 C96 H96 111.7 . . ?
C21 C20 C19 120.9(4) . . ?
C25 C20 C21 118.8(4) . . ?
C25 C20 C19 120.1(4) . . ?
O10 C1 C2 116.3(5) . . ?
O11 C1 O10 124.1(5) . . ?
O11 C1 C2 119.5(5) . . ?
N26 C97 N33 113.0(4) . . ?
N26 C97 C98 104.2(4) . . ?
N26 C97 H97 112.0 . . ?
N33 C97 C98 103.1(4) . . ?
N33 C97 H97 112.0 . . ?
C98 C97 H97 112.0 . . ?
C4 C3 H3 120.1 . . ?
C4 C3 C2 119.9(5) . . ?
C2 C3 H3 120.1 . . ?
O27 C81 N23 125.5(5) . . ?
O27 C81 N24 126.0(6) . . ?
N23 C81 N24 108.5(5) . . ?
C25 C24 H24 119.7 . . ?
C23 C24 H24 119.7 . . ?
C23 C24 C25 120.6(5) . . ?
C20 C21 H21 119.5 . . ?
C22 C21 C20 121.1(5) . . ?
C22 C21 H21 119.5 . . ?
N38 C89 N31 114.3(4) 7_665 . ?
N38 C89 H89A 108.7 7_665 . ?
N38 C89 H89B 108.7 7_665 . ?
N31 C89 H89A 108.7 . . ?
N31 C89 H89B 108.7 . . ?
H89A C89 H89B 107.6 . . ?
N1 C8 H8A 108.8 . . ?
N1 C8 H8B 108.8 . . ?
N1 C8 C5 113.8(4) . . ?
H8A C8 H8B 107.7 . . ?
C5 C8 H8A 108.8 . . ?
C5 C8 H8B 108.8 . . ?
N29 C86 N28 114.7(4) . . ?
N29 C86 H86A 108.6 . . ?
N29 C86 H86B 108.6 . . ?
N28 C86 H86A 108.6 . . ?
N28 C86 H86B 108.6 . . ?
H86A C86 H86B 107.6 . . ?
O31 C90 N32 125.6(5) . . ?
O31 C90 N31 125.6(5) . . ?
N31 C90 N32 108.7(4) . . ?
C3 C4 H4 119.8 . . ?
C3 C4 C5 120.4(5) . . ?
C5 C4 H4 119.8 . . ?
N38 C101 H101 111.2 . . ?
N38 C101 C102 103.4(4) . 7_665 ?
N29 C101 N38 115.6(4) 7_665 . ?
N29 C101 H101 111.2 7_665 . ?
N29 C101 C102 103.6(4) 7_665 7_665 ?
C102 C101 H101 111.2 7_665 . ?
N29 C87 N30 107.4(5) . . ?
O30 C87 N29 127.6(6) . . ?
O30 C87 N30 124.9(6) . . ?
O26 C79 N38 126.0(5) . . ?
O26 C79 N37 125.9(5) . . ?
N38 C79 N37 108.2(5) . . ?
C20 C25 C24 120.1(5) . . ?
C20 C25 H25 120.0 . . ?
C24 C25 H25 120.0 . . ?
O28 C83 N26 125.9(5) . . ?
O28 C83 N25 126.2(5) . . ?
N26 C83 N25 107.9(4) . . ?
C28 C29 C30 117.1(5) . . ?
C28 C29 C32 121.8(5) . . ?
C30 C29 C32 121.0(5) . . ?
C29 C28 H28 119.6 . . ?
C27 C28 C29 120.7(5) . . ?
C27 C28 H28 119.6 . . ?
N3 C27 C28 120.7(5) . . ?
N3 C27 H27 119.7 . . ?
C28 C27 H27 119.7 . . ?
N37 C102 C101 103.6(4) 7_665 7_665 ?
N37 C102 H102 111.5 7_665 . ?
N30 C102 N37 114.9(4) . 7_665 ?
N30 C102 C101 103.1(4) . 7_665 ?
N30 C102 H102 111.5 . . ?
C101 C102 H102 111.5 7_665 . ?
C2 C7 H7 120.1 . . ?
C2 C7 C6 119.9(5) . . ?
C6 C7 H7 120.1 . . ?
C3 C2 C1 119.6(5) . . ?
C7 C2 C1 120.5(5) . . ?
C7 C2 C3 119.9(5) . . ?
N6 C52 H52 118.8 . . ?
N6 C52 C51 122.4(6) . . ?
C51 C52 H52 118.8 . . ?
C42 C43 H43 119.9 . . ?
C38 C43 H43 119.9 . . ?
C38 C43 C42 120.2(5) . . ?
N23 C100 H100 111.5 . . ?
N23 C100 C99 103.4(4) . . ?
N36 C100 N23 114.4(5) . . ?
N36 C100 H100 111.5 . . ?
N36 C100 C99 103.8(4) . . ?
C99 C100 H100 111.5 . . ?
C52 C51 H51 120.4 . . ?
C50 C51 C52 119.1(6) . . ?
C50 C51 H51 120.4 . . ?
O32 C92 N33 125.6(5) . . ?
O32 C92 N34 126.3(5) . . ?
N34 C92 N33 108.1(5) . . ?
N35 C99 C100 103.2(4) . . ?
N35 C99 H99 111.8 . . ?
N24 C99 N35 114.2(5) . . ?
N24 C99 C100 103.3(4) . . ?
N24 C99 H99 111.8 . . ?
C100 C99 H99 111.8 . . ?
C46 C47 C50 121.0(5) . . ?
C46 C47 C48 117.7(6) . . ?
C48 C47 C50 121.3(6) . . ?
C29 C30 H30 119.7 . . ?
C31 C30 C29 120.5(5) . . ?
C31 C30 H30 119.7 . . ?
C42 C41 C44 119.7(6) . . ?
C42 C41 C40 119.9(5) . . ?
C40 C41 C44 120.3(6) . . ?
C7 C6 H6 119.4 . . ?
C7 C6 C5 121.1(5) . . ?
C5 C6 H6 119.4 . . ?
C36 C32 C29 122.1(5) . . ?
C36 C32 C33 116.8(6) . . ?
C33 C32 C29 120.9(6) . . ?
C12 C11 C14 121.3(6) . . ?
C10 C11 C14 121.9(6) . . ?
C10 C11 C12 116.8(6) . . ?
C51 C50 C47 120.5(6) . . ?
C51 C50 C54 118.3(6) . . ?
C54 C50 C47 121.2(6) . . ?
N34 C93 N35 113.1(5) . . ?
N34 C93 H93A 109.0 . . ?
N34 C93 H93B 109.0 . . ?
N35 C93 H93A 109.0 . . ?
N35 C93 H93B 109.0 . . ?
H93A C93 H93B 107.8 . . ?
N6 C53 H53 118.3 . . ?
N6 C53 C54 123.4(6) . . ?
C54 C53 H53 118.3 . . ?
O12 C19 O13 123.3(5) . . ?
O12 C19 C20 120.2(4) . . ?
O13 C19 C20 116.6(4) . . ?
C18 C14 C11 122.1(6) . . ?
C18 C14 C15 117.0(6) . . ?
C15 C14 C11 120.8(6) . . ?
C47 C46 H46 119.6 . . ?
C45 C46 C47 120.8(6) . . ?
C45 C46 H46 119.6 . . ?
N33 C91 H91A 109.0 . . ?
N33 C91 H91B 109.0 . . ?
N32 C91 N33 113.1(4) . . ?
N32 C91 H91A 109.0 . . ?
N32 C91 H91B 109.0 . . ?
H91A C91 H91B 107.8 . . ?
N23 C80 H80A 108.7 . . ?
N23 C80 H80B 108.7 . . ?
N37 C80 N23 114.3(5) . . ?
N37 C80 H80A 108.7 . . ?
N37 C80 H80B 108.7 . . ?
H80A C80 H80B 107.6 . . ?
O33 C94 N35 126.4(6) . . ?
O33 C94 N36 126.2(6) . . ?
N35 C94 N36 107.4(5) . . ?
N1 C13 H13 119.2 . . ?
N1 C13 C12 121.5(5) . . ?
C12 C13 H13 119.2 . . ?
N26 C84 N27 112.5(4) . . ?
N26 C84 H84A 109.1 . . ?
N26 C84 H84B 109.1 . . ?
N27 C84 H84A 109.1 . . ?
N27 C84 H84B 109.1 . . ?
H84A C84 H84B 107.8 . . ?
O29 C85 N28 126.3(5) . . ?
O29 C85 N27 125.6(5) . . ?
N27 C85 N28 108.1(4) . . ?
N3 C26 H26A 108.7 . . ?
N3 C26 H26B 108.7 . . ?
N3 C26 C23 114.2(4) . . ?
H26A C26 H26B 107.6 . . ?
C23 C26 H26A 108.7 . . ?
C23 C26 H26B 108.7 . . ?
N36 C88 H88A 108.8 7_665 . ?
N36 C88 H88B 108.8 7_665 . ?
N30 C88 N36 113.6(5) . 7_665 ?
N30 C88 H88A 108.8 . . ?
N30 C88 H88B 108.8 . . ?
H88A C88 H88B 107.7 . . ?
C38 C39 H39 119.9 . . ?
C40 C39 H39 119.9 . . ?
C40 C39 C38 120.2(6) . . ?
C43 C42 H42 119.8 . . ?
C41 C42 C43 120.4(6) . . ?
C41 C42 H42 119.8 . . ?
N3 C31 C30 120.5(5) . . ?
N3 C31 H31 119.7 . . ?
C30 C31 H31 119.7 . . ?
C11 C12 H12 119.5 . . ?
C13 C12 C11 121.0(6) . . ?
C13 C12 H12 119.5 . . ?
N24 C82 H82A 108.8 . . ?
N24 C82 H82B 108.8 . . ?
N25 C82 N24 113.7(5) . . ?
N25 C82 H82A 108.8 . . ?
N25 C82 H82B 108.8 . . ?
H82A C82 H82B 107.7 . . ?
N5 C45 C46 121.0(7) . . ?
N5 C45 H45 119.5 . . ?
C46 C45 H45 119.5 . . ?
C50 C54 H54 120.6 . . ?
C53 C54 C50 118.7(6) . . ?
C53 C54 H54 120.6 . . ?
O18 C55 N7 125.2(8) . . ?
O18 C55 N8 125.3(8) . . ?
N7 C55 N8 109.5(6) . . ?
N5 C44 C41 108.2(5) . . ?
N5 C44 H44A 110.1 . . ?
N5 C44 H44B 110.1 . . ?
C41 C44 H44A 110.1 . . ?
C41 C44 H44B 110.1 . . ?
H44A C44 H44B 108.4 . . ?
C11 C10 H10 120.3 . . ?
C9 C10 C11 119.5(6) . . ?
C9 C10 H10 120.3 . . ?
N13 C61 N14 109.1(7) . . ?
O21 C61 N13 125.7(9) . . ?
O21 C61 N14 125.1(10) . . ?
N22 C71 H71 111.2 . . ?
N22 C71 C72 105.0(7) . . ?
N7 C71 N22 113.9(7) . . ?
N7 C71 H71 111.2 . . ?
N7 C71 C72 103.8(6) . . ?
C72 C71 H71 111.2 . . ?
N1 C9 C10 122.3(6) . . ?
N1 C9 H9 118.9 . . ?
C10 C9 H9 118.9 . . ?
C43 C38 C37 121.9(5) . . ?
C43 C38 C39 118.9(5) . . ?
C39 C38 C37 119.1(5) . . ?
C32 C36 H36 120.6 . . ?
C32 C36 C35 118.9(7) . . ?
C35 C36 H36 120.6 . . ?
N11 C59 N12 107.4(7) . . ?
O20 C59 N11 126.0(8) . . ?
O20 C59 N12 126.6(8) . . ?
N12 C60 N13 113.6(6) . . ?
N12 C60 H60A 108.8 . . ?
N12 C60 H60B 108.8 . . ?
N13 C60 H60A 108.8 . . ?
N13 C60 H60B 108.8 . . ?
H60A C60 H60B 107.7 . . ?
N5 C49 H49 119.4 . . ?
N5 C49 C48 121.2(6) . . ?
C48 C49 H49 119.4 . . ?
O22 C69 N22 126.6(9) . . ?
O22 C69 N21 124.9(9) . . ?
N22 C69 N21 108.5(7) . . ?
N8 C56 H56A 108.8 . . ?
N8 C56 H56B 108.8 . . ?
N8 C56 N9 113.7(6) . . ?
H56A C56 H56B 107.7 . . ?
N9 C56 H56A 108.8 . . ?
N9 C56 H56B 108.8 . . ?
O19 C57 N9 125.5(8) . . ?
O19 C57 N10 126.3(8) . . ?
N10 C57 N9 108.2(6) . . ?
C14 C18 H18 120.4 . . ?
C14 C18 C17 119.3(8) . . ?
C17 C18 H18 120.4 . . ?
N16 C63 N15 109.3(6) . . ?
O25 C63 N16 125.3(9) . . ?
O25 C63 N15 125.4(9) . . ?
C32 C33 H33 120.5 . . ?
C32 C33 C34 119.1(7) . . ?
C34 C33 H33 120.5 . . ?
C41 C40 H40 119.9 . . ?
C39 C40 C41 120.3(6) . . ?
C39 C40 H40 119.9 . . ?
N4 C34 C33 124.7(7) . . ?
N4 C34 H34 117.6 . . ?
C33 C34 H34 117.6 . . ?
N16 C77 N13 112.8(6) . . ?
N16 C77 H77 112.4 . . ?
N16 C77 C78 103.1(7) . . ?
N13 C77 H77 112.4 . . ?
N13 C77 C78 103.1(8) . . ?
C78 C77 H77 112.4 . . ?
C14 C15 H15 120.9 . . ?
C16 C15 C14 118.1(8) . . ?
C16 C15 H15 120.9 . . ?
O23 C67 N20 125.1(9) . . ?
O23 C67 N19 127.0(9) . . ?
N19 C67 N20 107.9(7) . . ?
N2 C17 C18 124.1(9) . . ?
N2 C17 H17 117.9 . . ?
C18 C17 H17 117.9 . . ?
N18 C65 N17 108.2(7) . . ?
O24 C65 N18 126.8(10) . . ?
O24 C65 N17 125.0(9) . . ?
N15 C62 H62A 108.2 . . ?
N15 C62 H62B 108.2 . . ?
N7 C62 N15 116.5(7) 5_665 . ?
N7 C62 H62A 108.2 5_665 . ?
N7 C62 H62B 108.2 5_665 . ?
H62A C62 H62B 107.3 . . ?
N11 C58 H58A 108.7 . . ?
N11 C58 H58B 108.7 . . ?
N11 C58 N10 114.4(6) . . ?
H58A C58 H58B 107.6 . . ?
N10 C58 H58A 108.7 . . ?
N10 C58 H58B 108.7 . . ?
N4 C35 C36 125.6(8) . . ?
N4 C35 H35 117.2 . . ?
C36 C35 H35 117.2 . . ?
C47 C48 H48 120.5 . . ?
C49 C48 C47 118.9(7) . . ?
C49 C48 H48 120.5 . . ?
N14 C78 N15 113.7(7) . . ?
N14 C78 C77 103.6(7) . . ?
N14 C78 H78 111.6 . . ?
N15 C78 C77 104.1(7) . . ?
N15 C78 H78 111.6 . . ?
C77 C78 H78 111.6 . . ?
C74 C73 H73 111.3 . . ?
N20 C73 H73 111.3 . . ?
N20 C73 C74 104.1(7) . . ?
N20 C73 N9 114.0(7) . . ?
N9 C73 H73 111.3 . . ?
N9 C73 C74 104.4(6) . . ?
C73 C74 H74 111.2 . . ?
N10 C74 C73 103.5(7) . . ?
N10 C74 H74 111.2 . . ?
N19 C74 C73 102.3(7) . . ?
N19 C74 H74 111.2 . . ?
N19 C74 N10 116.7(7) . . ?
N8 C72 C71 102.4(7) . . ?
N8 C72 H72 112.2 . . ?
C71 C72 H72 112.2 . . ?
N21 C72 N8 114.3(6) . . ?
N21 C72 C71 102.7(7) . . ?
N21 C72 H72 112.2 . . ?
N2 C16 C15 124.9(8) . . ?
N2 C16 H16 117.5 . . ?
C15 C16 H16 117.5 . . ?
N14 C70 N22 113.2(6) 5_665 . ?
N14 C70 H70A 108.9 5_665 . ?
N14 C70 H70B 108.9 5_665 . ?
N22 C70 H70A 108.9 . . ?
N22 C70 H70B 108.9 . . ?
H70A C70 H70B 107.7 . . ?
H68A C68 H68B 107.8 . . ?
N21 C68 H68A 109.0 . . ?
N21 C68 H68B 109.0 . . ?
N20 C68 H68A 109.0 . . ?
N20 C68 H68B 109.0 . . ?
N20 C68 N21 113.1(6) . . ?
N18 C66 H66A 108.5 . . ?
N18 C66 H66B 108.5 . . ?
H66A C66 H66B 107.5 . . ?
N19 C66 N18 115.1(7) . . ?
N19 C66 H66A 108.5 . . ?
N19 C66 H66B 108.5 . . ?
N17 C64 N16 115.9(7) . . ?
N17 C64 H64A 108.3 . . ?
N17 C64 H64B 108.3 . . ?
N16 C64 H64A 108.3 . . ?
N16 C64 H64B 108.3 . . ?
H64A C64 H64B 107.4 . . ?
N18 C75 N11 114.2(7) . . ?
N18 C75 H75 111.4 . . ?
N18 C75 C76 104.7(7) . . ?
N11 C75 H75 111.4 . . ?
N11 C75 C76 103.1(7) . . ?
C76 C75 H75 111.4 . . ?
N12 C76 N17 116.5(8) . . ?
N12 C76 C75 103.6(7) . . ?
N12 C76 H76 111.2 . . ?
N17 C76 C75 102.3(7) . . ?
N17 C76 H76 111.2 . . ?
C75 C76 H76 111.2 . . ?
C4 C5 C8 119.4(5) . . ?
C6 C5 C8 121.7(5) . . ?
C6 C5 C4 118.8(5) . . ?
C69 N21 C72 111.8(8) . . ?
C69 N21 C68 124.3(7) . . ?
C72 N21 C68 123.7(8) . . ?
C67 N20 C73 111.6(8) . . ?
C67 N20 C68 122.6(7) . . ?
C68 N20 C73 124.1(8) . . ?
C56 N9 C73 124.4(7) . . ?
C57 N9 C56 120.5(6) . . ?
C57 N9 C73 111.1(7) . . ?
C57 N10 C58 122.2(6) . . ?
C57 N10 C74 112.4(7) . . ?
C58 N10 C74 123.0(7) . . ?
C67 N19 C74 113.8(8) . . ?
C67 N19 C66 122.9(7) . . ?
C66 N19 C74 122.5(8) . . ?
C24 C23 C26 120.9(5) . . ?
C24 C23 C22 119.8(5) . . ?
C22 C23 C26 119.1(5) . . ?
C21 C22 C23 119.7(5) . . ?
C21 C22 H22 120.2 . . ?
C23 C22 H22 120.2 . . ?

loop_
_geom_bond_atom_site_label_1
_geom_bond_atom_site_label_2
_geom_bond_distance
_geom_bond_site_symmetry_2
_geom_bond_publ_flag
U1 U3 3.7260(6) . ?
U1 O10 2.406(3) . ?
U1 O7 2.281(3) . ?
U1 O2 1.785(4) . ?
U1 O12 2.444(3) . ?
U1 O8 2.352(3) . ?
U1 O1 1.777(4) . ?
U1 O16 2.470(4) . ?
U2 U3 3.7103(5) . ?
U2 O14 2.537(3) . ?
U2 O7 2.241(3) . ?
U2 O15 2.482(4) . ?
U2 O13 2.350(3) . ?
U2 O3 1.781(4) . ?
U2 O4 1.773(4) . ?
U2 O9 2.322(4) . ?
U2 C37 2.893(5) . ?
U3 O7 2.277(3) . ?
U3 O8 2.299(4) . ?
U3 O9 2.329(4) . ?
U3 O6 1.804(5) . ?
U3 O18 2.512(4) . ?
U3 O5 1.750(6) . ?
U3 O17 2.509(5) . ?
O22 C69 1.225(9) . ?
O10 C1 1.277(6) . ?
O14 C37 1.274(6) . ?
O15 C37 1.262(6) . ?
O12 C19 1.246(6) . ?
O13 C19 1.277(6) . ?
O16 H16A 0.8601 . ?
O16 H16B 0.8602 . ?
O31 C90 1.221(6) . ?
O28 C83 1.216(6) . ?
O27 C81 1.221(7) . ?
O26 C79 1.223(6) . ?
N26 C97 1.450(6) . ?
N26 C83 1.380(7) . ?
N26 C84 1.445(6) . ?
N38 C89 1.440(7) 7_665 ?
N38 C101 1.445(7) . ?
N38 C79 1.370(7) . ?
O29 C85 1.220(6) . ?
N23 C81 1.365(7) . ?
N23 C100 1.455(7) . ?
N23 C80 1.445(7) . ?
N3 C27 1.343(7) . ?
N3 C26 1.497(7) . ?
N3 C31 1.345(7) . ?
N29 C86 1.442(7) . ?
N29 C101 1.435(6) 7_665 ?
N29 C87 1.366(7) . ?
O30 C87 1.213(7) . ?
O18 C55 1.241(7) . ?
N28 C95 1.460(6) . ?
N28 C86 1.448(7) . ?
N28 C85 1.370(7) . ?
O32 C92 1.224(7) . ?
O33 C94 1.216(7) . ?
N33 C97 1.455(6) . ?
N33 C92 1.365(7) . ?
N33 C91 1.449(6) . ?
N2 C17 1.313(11) . ?
N2 C16 1.314(12) . ?
O11 C1 1.236(7) . ?
N32 C96 1.457(6) . ?
N32 C90 1.379(7) . ?
N32 C91 1.442(7) . ?
N18 C65 1.339(11) . ?
N18 C66 1.449(12) . ?
N18 C75 1.459(10) . ?
N11 C59 1.361(10) . ?
N11 C58 1.421(11) . ?
N11 C75 1.480(10) . ?
N12 C59 1.378(10) . ?
N12 C60 1.442(11) . ?
N12 C76 1.422(10) . ?
N37 C79 1.379(7) . ?
N37 C102 1.455(7) 7_665 ?
N37 C80 1.433(7) . ?
N17 C65 1.396(11) . ?
N17 C64 1.441(12) . ?
N17 C76 1.438(10) . ?
N34 C98 1.449(6) . ?
N34 C92 1.361(7) . ?
N34 C93 1.443(7) . ?
N16 C63 1.362(11) . ?
N16 C77 1.462(9) . ?
N16 C64 1.461(12) . ?
N35 C99 1.461(7) . ?
N35 C93 1.454(7) . ?
N35 C94 1.378(7) . ?
N13 C61 1.330(12) . ?
N13 C60 1.454(12) . ?
N13 C77 1.464(9) . ?
N14 C61 1.390(11) . ?
N14 C78 1.440(9) . ?
N14 C70 1.428(11) 5_665 ?
O19 C57 1.218(8) . ?
N4 C34 1.310(11) . ?
N4 C35 1.319(11) . ?
N31 C95 1.444(6) . ?
N31 C89 1.449(7) . ?
N31 C90 1.366(7) . ?
N15 C63 1.375(11) . ?
N15 C62 1.446(11) . ?
N15 C78 1.453(9) . ?
N27 C96 1.449(6) . ?
N27 C84 1.456(7) . ?
N27 C85 1.369(7) . ?
N6 C52 1.337(9) . ?
N6 C53 1.329(9) . ?
N36 C100 1.443(7) . ?
N36 C94 1.381(7) . ?
N36 C88 1.454(7) 7_665 ?
N24 C81 1.367(7) . ?
N24 C99 1.439(7) . ?
N24 C82 1.439(7) . ?
N1 C8 1.491(7) . ?
N1 C13 1.332(7) . ?
N1 C9 1.344(8) . ?
N30 C87 1.386(7) . ?
N30 C102 1.450(7) . ?
N30 C88 1.436(7) . ?
C37 C38 1.491(7) . ?
O23 C67 1.226(9) . ?
C95 H95 0.9800 . ?
C95 C96 1.538(7) . ?
N25 C98 1.458(7) . ?
N25 C83 1.381(7) . ?
N25 C82 1.437(7) . ?
O17 H17A 0.8500 . ?
O17 H17B 0.8502 . ?
C98 H98 0.9800 . ?
C98 C97 1.544(7) . ?
N5 C45 1.328(8) . ?
N5 C44 1.514(8) . ?
N5 C49 1.338(9) . ?
N22 C71 1.451(9) . ?
N22 C69 1.366(11) . ?
N22 C70 1.429(11) . ?
N7 C55 1.337(10) . ?
N7 C71 1.446(9) . ?
N7 C62 1.409(12) 5_665 ?
N8 C55 1.353(10) . ?
N8 C56 1.434(11) . ?
N8 C72 1.471(8) . ?
C96 H96 0.9800 . ?
C20 C21 1.397(7) . ?
C20 C25 1.388(7) . ?
C20 C19 1.489(6) . ?
C1 C2 1.515(7) . ?
C97 H97 0.9800 . ?
O20 C59 1.216(9) . ?
C3 H3 0.9300 . ?
C3 C4 1.385(8) . ?
C3 C2 1.397(7) . ?
C24 H24 0.9300 . ?
C24 C25 1.389(7) . ?
C24 C23 1.380(8) . ?
C21 H21 0.9300 . ?
C21 C22 1.379(7) . ?
O21 C61 1.234(9) . ?
C89 H89A 0.9700 . ?
C89 H89B 0.9700 . ?
C8 H8A 0.9700 . ?
C8 H8B 0.9700 . ?
C8 C5 1.513(7) . ?
C86 H86A 0.9700 . ?
C86 H86B 0.9700 . ?
C4 H4 0.9300 . ?
C4 C5 1.399(8) . ?
C101 H101 0.9800 . ?
C101 C102 1.551(7) 7_665 ?
C25 H25 0.9300 . ?
C29 C28 1.382(8) . ?
C29 C30 1.397(8) . ?
C29 C32 1.494(8) . ?
C28 H28 0.9300 . ?
C28 C27 1.373(8) . ?
C27 H27 0.9300 . ?
C102 H102 0.9800 . ?
C7 H7 0.9300 . ?
C7 C2 1.379(7) . ?
C7 C6 1.385(7) . ?
C52 H52 0.9300 . ?
C52 C51 1.385(9) . ?
C43 H43 0.9300 . ?
C43 C42 1.388(8) . ?
C43 C38 1.381(7) . ?
C100 H100 0.9800 . ?
C100 C99 1.547(7) . ?
C51 H51 0.9300 . ?
C51 C50 1.380(8) . ?
O24 C65 1.233(9) . ?
C99 H99 0.9800 . ?
C47 C50 1.490(8) . ?
C47 C46 1.378(9) . ?
C47 C48 1.399(8) . ?
C30 H30 0.9300 . ?
C30 C31 1.373(8) . ?
C41 C42 1.376(9) . ?
C41 C44 1.531(8) . ?
C41 C40 1.379(9) . ?
C6 H6 0.9300 . ?
C6 C5 1.385(8) . ?
C32 C36 1.370(9) . ?
C32 C33 1.382(8) . ?
C11 C14 1.482(8) . ?
C11 C12 1.393(8) . ?
C11 C10 1.387(9) . ?
C50 C54 1.390(8) . ?
C93 H93A 0.9700 . ?
C93 H93B 0.9700 . ?
C53 H53 0.9300 . ?
C53 C54 1.373(9) . ?
C14 C18 1.373(10) . ?
C14 C15 1.401(9) . ?
C46 H46 0.9300 . ?
C46 C45 1.365(9) . ?
C91 H91A 0.9700 . ?
C91 H91B 0.9700 . ?
C80 H80A 0.9700 . ?
C80 H80B 0.9700 . ?
C13 H13 0.9300 . ?
C13 C12 1.363(8) . ?
C84 H84A 0.9700 . ?
C84 H84B 0.9700 . ?
C26 H26A 0.9700 . ?
C26 H26B 0.9700 . ?
C26 C23 1.520(7) . ?
O25 C63 1.228(8) . ?
C88 H88A 0.9700 . ?
C88 H88B 0.9700 . ?
C39 H39 0.9300 . ?
C39 C38 1.405(8) . ?
C39 C40 1.377(8) . ?
C42 H42 0.9300 . ?
C31 H31 0.9300 . ?
C12 H12 0.9300 . ?
C82 H82A 0.9700 . ?
C82 H82B 0.9700 . ?
C45 H45 0.9300 . ?
C54 H54 0.9300 . ?
C44 H44A 0.9700 . ?
C44 H44B 0.9700 . ?
C10 H10 0.9300 . ?
C10 C9 1.376(9) . ?
C71 H71 0.9800 . ?
C71 C72 1.518(13) . ?
C9 H9 0.9300 . ?
C36 H36 0.9300 . ?
C36 C35 1.389(10) . ?
C60 H60A 0.9700 . ?
C60 H60B 0.9700 . ?
C49 H49 0.9300 . ?
C49 C48 1.383(10) . ?
C69 N21 1.377(11) . ?
C56 H56A 0.9700 . ?
C56 H56B 0.9700 . ?
C56 N9 1.448(11) . ?
C57 N9 1.383(9) . ?
C57 N10 1.374(10) . ?
C18 H18 0.9300 . ?
C18 C17 1.396(10) . ?
C33 H33 0.9300 . ?
C33 C34 1.399(10) . ?
C40 H40 0.9300 . ?
C34 H34 0.9300 . ?
C77 H77 0.9800 . ?
C77 C78 1.536(13) . ?
C15 H15 0.9300 . ?
C15 C16 1.389(10) . ?
C67 N20 1.360(10) . ?
C67 N19 1.356(11) . ?
C17 H17 0.9300 . ?
C62 H62A 0.9700 . ?
C62 H62B 0.9700 . ?
C58 H58A 0.9700 . ?
C58 H58B 0.9700 . ?
C58 N10 1.446(11) . ?
C35 H35 0.9300 . ?
C48 H48 0.9300 . ?
C78 H78 0.9800 . ?
C73 H73 0.9800 . ?
C73 C74 1.532(13) . ?
C73 N20 1.461(10) . ?
C73 N9 1.462(9) . ?
C74 H74 0.9800 . ?
C74 N10 1.453(9) . ?
C74 N19 1.444(10) . ?
C72 H72 0.9800 . ?
C72 N21 1.442(9) . ?
C16 H16 0.9300 . ?
C70 H70A 0.9700 . ?
C70 H70B 0.9700 . ?
C68 H68A 0.9700 . ?
C68 H68B 0.9700 . ?
C68 N21 1.467(12) . ?
C68 N20 1.411(11) . ?
C66 H66A 0.9700 . ?
C66 H66B 0.9700 . ?
C66 N19 1.424(12) . ?
C64 H64A 0.9700 . ?
C64 H64B 0.9700 . ?
C75 H75 0.9800 . ?
C75 C76 1.538(13) . ?
C76 H76 0.9800 . ?
C23 C22 1.389(8) . ?
C22 H22 0.9300 . ?

loop_
_geom_torsion_atom_site_label_1
_geom_torsion_atom_site_label_2
_geom_torsion_atom_site_label_3
_geom_torsion_atom_site_label_4
_geom_torsion
_geom_torsion_site_symmetry_1
_geom_torsion_site_symmetry_2
_geom_torsion_site_symmetry_3
_geom_torsion_site_symmetry_4
_geom_torsion_publ_flag
U1 O10 C1 O11 6.0(9) . . . . ?
U1 O10 C1 C2 -177.3(3) . . . . ?
U1 O12 C19 O13 -30.3(9) . . . . ?
U1 O12 C19 C20 150.6(4) . . . . ?
U2 O14 C37 O15 -2.4(5) . . . . ?
U2 O14 C37 C38 176.5(4) . . . . ?
U2 O15 C37 O14 2.4(5) . . . . ?
U2 O15 C37 C38 -176.4(4) . . . . ?
U2 O13 C19 O12 -30.6(7) . . . . ?
U2 O13 C19 C20 148.6(4) . . . . ?
U3 O18 C55 N7 -90.9(8) . . . . ?
U3 O18 C55 N8 88.1(8) . . . . ?
O22 C69 N21 C72 -171.8(6) . . . . ?
O22 C69 N21 C68 12.0(11) . . . . ?
O10 C1 C2 C3 -175.4(5) . . . . ?
O10 C1 C2 C7 2.7(8) . . . . ?
O14 C37 C38 C43 0.4(8) . . . . ?
O14 C37 C38 C39 -176.7(5) . . . . ?
O15 C37 C38 C43 179.3(5) . . . . ?
O15 C37 C38 C39 2.2(8) . . . . ?
N23 C100 C99 N35 -119.3(5) . . . . ?
N23 C100 C99 N24 -0.1(6) . . . . ?
N3 C26 C23 C24 105.9(6) . . . . ?
N3 C26 C23 C22 -78.2(6) . . . . ?
N28 C95 C96 N32 116.9(4) . . . . ?
N28 C95 C96 N27 -2.4(5) . . . . ?
O11 C1 C2 C3 1.5(9) . . . . ?
O11 C1 C2 C7 179.5(6) . . . . ?
N18 C66 N19 C67 -111.4(9) . . . . ?
N18 C66 N19 C74 79.1(11) . . . . ?
N18 C75 C76 N12 -121.7(7) . . . . ?
N18 C75 C76 N17 -0.2(8) . . . . ?
N11 C58 N10 C57 110.2(8) . . . . ?
N11 C58 N10 C74 -88.9(9) . . . . ?
N11 C75 C76 N12 -2.0(8) . . . . ?
N11 C75 C76 N17 119.5(7) . . . . ?
N34 C98 C97 N26 120.3(4) . . . . ?
N34 C98 C97 N33 2.1(5) . . . . ?
N16 C77 C78 N14 -110.0(6) . . . . ?
N16 C77 C78 N15 9.2(7) . . . . ?
N13 C77 C78 N14 7.6(7) . . . . ?
N13 C77 C78 N15 126.7(6) . . . . ?
O19 C57 N9 C56 13.4(12) . . . . ?
O19 C57 N9 C73 171.7(7) . . . . ?
O19 C57 N10 C58 -10.4(12) . . . . ?
O19 C57 N10 C74 -173.2(7) . . . . ?
N31 C95 C96 N32 -3.1(5) . . . . ?
N31 C95 C96 N27 -122.3(4) . . . . ?
N6 C52 C51 C50 -0.5(10) . . . . ?
N6 C53 C54 C50 -2.1(11) . . . . ?
N36 C100 C99 N35 0.5(6) . . . . ?
N36 C100 C99 N24 119.7(5) . . . . ?
N1 C8 C5 C4 -101.3(6) . . . . ?
N1 C8 C5 C6 83.3(7) . . . . ?
N1 C13 C12 C11 0.4(10) . . . . ?
O23 C67 N20 C73 -172.7(7) . . . . ?
O23 C67 N20 C68 -6.9(13) . . . . ?
O23 C67 N19 C74 172.3(7) . . . . ?
O23 C67 N19 C66 1.9(13) . . . . ?
C95 N28 C86 N29 84.9(6) . . . . ?
C95 N28 C85 O29 172.6(5) . . . . ?
C95 N28 C85 N27 -5.3(6) . . . . ?
C95 N31 C89 N38 -84.2(6) . . . 7_665 ?
C95 N31 C90 O31 -176.4(5) . . . . ?
C95 N31 C90 N32 1.7(6) . . . . ?
N25 C98 C97 N26 1.3(5) . . . . ?
N25 C98 C97 N33 -116.8(4) . . . . ?
C98 N34 C92 O32 176.8(6) . . . . ?
C98 N34 C92 N33 -4.1(7) . . . . ?
C98 N34 C93 N35 81.2(7) . . . . ?
C98 N25 C83 O28 -172.9(5) . . . . ?
C98 N25 C83 N26 7.9(6) . . . . ?
C98 N25 C82 N24 -86.3(6) . . . . ?
N5 C49 C48 C47 -1.4(10) . . . . ?
N22 C71 C72 N8 -108.4(6) . . . . ?
N22 C71 C72 N21 10.3(7) . . . . ?
N22 C69 N21 C72 9.0(8) . . . . ?
N22 C69 N21 C68 -167.2(7) . . . . ?
N7 C71 C72 N8 11.4(7) . . . . ?
N7 C71 C72 N21 130.1(6) . . . . ?
N8 C56 N9 C57 -117.5(7) . . . . ?
N8 C56 N9 C73 87.3(9) . . . . ?
N8 C72 N21 C69 98.1(9) . . . . ?
N8 C72 N21 C68 -85.7(10) . . . . ?
C96 N32 C90 O31 174.2(5) . . . . ?
C96 N32 C90 N31 -3.9(6) . . . . ?
C96 N32 C91 N33 85.7(6) . . . . ?
C96 N27 C84 N26 -79.0(6) . . . . ?
C96 N27 C85 O29 -174.3(5) . . . . ?
C96 N27 C85 N28 3.6(6) . . . . ?
C20 C21 C22 C23 -1.0(8) . . . . ?
C97 N26 C83 O28 173.9(5) . . . . ?
C97 N26 C83 N25 -6.9(6) . . . . ?
C97 N26 C84 N27 87.5(6) . . . . ?
C97 N33 C92 O32 -175.3(6) . . . . ?
C97 N33 C92 N34 5.7(6) . . . . ?
C97 N33 C91 N32 -79.5(6) . . . . ?
C3 C4 C5 C8 -175.9(5) . . . . ?
C3 C4 C5 C6 -0.3(8) . . . . ?
C81 N23 C100 N36 -114.8(5) . . . . ?
C81 N23 C100 C99 -2.6(6) . . . . ?
C81 N23 C80 N37 118.0(6) . . . . ?
C81 N24 C99 N35 114.0(5) . . . . ?
C81 N24 C99 C100 2.7(6) . . . . ?
C81 N24 C82 N25 -116.2(6) . . . . ?
C24 C23 C22 C21 1.2(8) . . . . ?
C21 C20 C25 C24 1.1(7) . . . . ?
C21 C20 C19 O12 157.9(5) . . . . ?
C21 C20 C19 O13 -21.3(7) . . . . ?
C89 N38 C101 N29 81.9(6) 7_665 . . 7_665 ?
C89 N38 C101 C102 -165.7(4) 7_665 . . 7_665 ?
C89 N38 C79 O26 -14.1(8) 7_665 . . . ?
C89 N38 C79 N37 166.4(5) 7_665 . . . ?
C89 N31 C95 N28 78.2(6) . . . . ?
C89 N31 C95 C96 -169.5(4) . . . . ?
C89 N31 C90 O31 -5.7(8) . . . . ?
C89 N31 C90 N32 172.4(4) . . . . ?
C8 N1 C13 C12 -173.8(6) . . . . ?
C8 N1 C9 C10 174.2(7) . . . . ?
C86 N29 C87 O30 -6.7(9) . . . . ?
C86 N29 C87 N30 170.2(5) . . . . ?
C86 N28 C95 N31 -79.4(6) . . . . ?
C86 N28 C95 C96 168.3(4) . . . . ?
C86 N28 C85 O29 8.8(8) . . . . ?
C86 N28 C85 N27 -169.1(4) . . . . ?
C90 N32 C96 N27 116.0(5) . . . . ?
C90 N32 C96 C95 4.4(5) . . . . ?
C90 N32 C91 N33 -119.6(5) . . . . ?
C90 N31 C95 N28 -111.3(5) . . . . ?
C90 N31 C95 C96 1.0(6) . . . . ?
C90 N31 C89 N38 106.2(6) . . . 7_665 ?
C4 C3 C2 C1 179.1(5) . . . . ?
C4 C3 C2 C7 1.1(9) . . . . ?
C101 N38 C79 O26 -175.0(5) . . . . ?
C101 N38 C79 N37 5.5(6) . . . . ?
C101 N29 C86 N28 -83.2(6) 7_665 . . . ?
C101 N29 C87 O30 -176.8(5) 7_665 . . . ?
C101 N29 C87 N30 0.1(6) 7_665 . . . ?
C87 N29 C86 N28 107.7(6) . . . . ?
C87 N30 C102 N37 115.4(5) . . . 7_665 ?
C87 N30 C102 C101 3.5(6) . . . 7_665 ?
C87 N30 C88 N36 -116.6(6) . . . 7_665 ?
C79 N38 C101 N29 -117.2(5) . . . 7_665 ?
C79 N38 C101 C102 -4.8(5) . . . 7_665 ?
C79 N37 C80 N23 -113.3(6) . . . . ?
C25 C20 C21 C22 -0.1(7) . . . . ?
C25 C20 C19 O12 -27.2(7) . . . . ?
C25 C20 C19 O13 153.6(5) . . . . ?
C25 C24 C23 C26 175.8(5) . . . . ?
C25 C24 C23 C22 -0.2(8) . . . . ?
C83 N26 C97 N33 114.4(5) . . . . ?
C83 N26 C97 C98 3.3(5) . . . . ?
C83 N26 C84 N27 -122.0(5) . . . . ?
C83 N25 C98 N34 -116.9(5) . . . . ?
C83 N25 C98 C97 -5.6(6) . . . . ?
C83 N25 C82 N24 121.5(5) . . . . ?
C29 C28 C27 N3 -0.7(9) . . . . ?
C29 C30 C31 N3 0.7(10) . . . . ?
C29 C32 C36 C35 -175.2(7) . . . . ?
C29 C32 C33 C34 175.8(6) . . . . ?
C28 C29 C30 C31 -3.0(9) . . . . ?
C28 C29 C32 C36 -160.7(7) . . . . ?
C28 C29 C32 C33 23.7(9) . . . . ?
C27 N3 C26 C23 131.8(6) . . . . ?
C27 N3 C31 C30 1.7(9) . . . . ?
C102 N37 C79 O26 176.7(5) 7_665 . . . ?
C102 N37 C79 N38 -3.8(6) 7_665 . . . ?
C102 N37 C80 N23 80.0(7) 7_665 . . . ?
C102 N30 C87 N29 -2.4(6) . . . . ?
C102 N30 C87 O30 174.6(5) . . . . ?
C102 N30 C88 N36 84.4(7) . . . 7_665 ?
C7 C6 C5 C8 177.0(5) . . . . ?
C7 C6 C5 C4 1.6(8) . . . . ?
C2 C3 C4 C5 -1.0(9) . . . . ?
C2 C7 C6 C5 -1.5(9) . . . . ?
C52 N6 C53 C54 1.3(11) . . . . ?
C52 C51 C50 C47 178.5(6) . . . . ?
C52 C51 C50 C54 -0.4(10) . . . . ?
C100 N23 C81 O27 -175.5(6) . . . . ?
C100 N23 C81 N24 4.3(7) . . . . ?
C100 N23 C80 N37 -84.1(7) . . . . ?
C100 N36 C94 O33 174.3(6) . . . . ?
C100 N36 C94 N35 -5.0(7) . . . . ?
C51 C50 C54 C53 1.5(10) . . . . ?
C92 N33 C97 N26 -116.7(5) . . . . ?
C92 N33 C97 C98 -4.8(6) . . . . ?
C92 N33 C91 N32 123.9(5) . . . . ?
C92 N34 C98 N25 112.2(5) . . . . ?
C92 N34 C98 C97 1.0(6) . . . . ?
C92 N34 C93 N35 -115.5(6) . . . . ?
C99 N35 C93 N34 -86.7(7) . . . . ?
C99 N35 C94 O33 -174.0(6) . . . . ?
C99 N35 C94 N36 5.3(7) . . . . ?
C99 N24 C81 O27 175.4(6) . . . . ?
C99 N24 C81 N23 -4.4(7) . . . . ?
C99 N24 C82 N25 80.2(7) . . . . ?
C47 C50 C54 C53 -177.3(6) . . . . ?
C47 C46 C45 N5 -1.2(10) . . . . ?
C30 C29 C28 C27 3.0(9) . . . . ?
C30 C29 C32 C36 23.1(9) . . . . ?
C30 C29 C32 C33 -152.4(6) . . . . ?
C6 C7 C2 C1 -177.8(5) . . . . ?
C6 C7 C2 C3 0.2(8) . . . . ?
C32 C29 C28 C27 -173.3(6) . . . . ?
C32 C29 C30 C31 173.3(6) . . . . ?
C32 C36 C35 N4 0.6(14) . . . . ?
C32 C33 C34 N4 -1.7(13) . . . . ?
C11 C14 C18 C17 -176.0(7) . . . . ?
C11 C14 C15 C16 176.0(6) . . . . ?
C11 C10 C9 N1 -0.8(13) . . . . ?
C50 C47 C46 C45 178.2(6) . . . . ?
C50 C47 C48 C49 -177.0(6) . . . . ?
C93 N34 C98 N25 -82.8(6) . . . . ?
C93 N34 C98 C97 166.0(5) . . . . ?
C93 N34 C92 O32 12.2(10) . . . . ?
C93 N34 C92 N33 -168.7(5) . . . . ?
C93 N35 C99 N24 87.2(6) . . . . ?
C93 N35 C99 C100 -161.4(5) . . . . ?
C93 N35 C94 O33 -16.1(10) . . . . ?
C93 N35 C94 N36 163.2(5) . . . . ?
C53 N6 C52 C51 0.0(10) . . . . ?
C19 C20 C21 C22 174.9(5) . . . . ?
C19 C20 C25 C24 -173.9(5) . . . . ?
C14 C11 C12 C13 174.3(6) . . . . ?
C14 C11 C10 C9 -174.1(7) . . . . ?
C14 C18 C17 N2 -0.5(14) . . . . ?
C14 C15 C16 N2 0.7(13) . . . . ?
C46 C47 C50 C51 -43.1(9) . . . . ?
C46 C47 C50 C54 135.7(7) . . . . ?
C46 C47 C48 C49 1.9(10) . . . . ?
C91 N33 C97 N26 84.6(6) . . . . ?
C91 N33 C97 C98 -163.6(4) . . . . ?
C91 N33 C92 O32 -16.8(9) . . . . ?
C91 N33 C92 N34 164.1(5) . . . . ?
C91 N32 C96 N27 -87.2(6) . . . . ?
C91 N32 C96 C95 161.2(4) . . . . ?
C91 N32 C90 O31 16.5(8) . . . . ?
C91 N32 C90 N31 -161.6(4) . . . . ?
C80 N23 C81 O27 -15.5(9) . . . . ?
C80 N23 C81 N24 164.4(5) . . . . ?
C80 N23 C100 N36 85.3(6) . . . . ?
C80 N23 C100 C99 -162.5(5) . . . . ?
C80 N37 C79 O26 8.5(8) . . . . ?
C80 N37 C79 N38 -172.0(5) . . . . ?
C94 N35 C99 N24 -115.0(5) . . . . ?
C94 N35 C99 C100 -3.6(6) . . . . ?
C94 N35 C93 N34 117.5(6) . . . . ?
C94 N36 C100 N23 114.7(5) . . . . ?
C94 N36 C100 C99 2.7(6) . . . . ?
C13 N1 C8 C5 -56.0(8) . . . . ?
C13 N1 C9 C10 -1.6(12) . . . . ?
C84 N26 C97 N33 -92.6(5) . . . . ?
C84 N26 C97 C98 156.2(4) . . . . ?
C84 N26 C83 O28 20.9(8) . . . . ?
C84 N26 C83 N25 -159.8(4) . . . . ?
C84 N27 C96 N32 79.9(6) . . . . ?
C84 N27 C96 C95 -168.0(4) . . . . ?
C84 N27 C85 O29 -6.7(8) . . . . ?
C84 N27 C85 N28 171.2(4) . . . . ?
C85 N28 C95 N31 117.0(5) . . . . ?
C85 N28 C95 C96 4.8(5) . . . . ?
C85 N28 C86 N29 -113.2(5) . . . . ?
C85 N27 C96 N32 -112.7(5) . . . . ?
C85 N27 C96 C95 -0.6(5) . . . . ?
C85 N27 C84 N26 114.7(5) . . . . ?
C26 N3 C27 C28 173.1(5) . . . . ?
C26 N3 C31 C30 -173.1(6) . . . . ?
C26 C23 C22 C21 -174.9(5) . . . . ?
C88 N36 C100 N23 -82.1(7) 7_665 . . . ?
C88 N36 C100 C99 165.9(5) 7_665 . . . ?
C88 N36 C94 O33 10.8(10) 7_665 . . . ?
C88 N36 C94 N35 -168.5(5) 7_665 . . . ?
C88 N30 C87 N29 -163.6(5) . . . . ?
C88 N30 C87 O30 13.4(9) . . . . ?
C88 N30 C102 N37 -83.9(6) . . . 7_665 ?
C88 N30 C102 C101 164.1(5) . . . 7_665 ?
C42 C43 C38 C37 179.3(6) . . . . ?
C42 C43 C38 C39 -3.6(9) . . . . ?
C42 C41 C44 N5 100.3(7) . . . . ?
C42 C41 C40 C39 -1.3(11) . . . . ?
C31 N3 C27 C28 -1.8(9) . . . . ?
C31 N3 C26 C23 -53.4(7) . . . . ?
C12 C11 C14 C18 18.1(10) . . . . ?
C12 C11 C14 C15 -160.1(6) . . . . ?
C12 C11 C10 C9 2.9(11) . . . . ?
C82 N24 C81 O27 10.2(9) . . . . ?
C82 N24 C81 N23 -169.7(5) . . . . ?
C82 N24 C99 N35 -81.0(7) . . . . ?
C82 N24 C99 C100 167.7(5) . . . . ?
C82 N25 C98 N34 88.7(6) . . . . ?
C82 N25 C98 C97 -160.0(4) . . . . ?
C82 N25 C83 O28 -18.3(8) . . . . ?
C82 N25 C83 N26 162.5(5) . . . . ?
C45 N5 C44 C41 90.7(7) . . . . ?
C45 N5 C49 C48 -0.4(10) . . . . ?
C55 N7 C71 N22 106.1(9) . . . . ?
C55 N7 C71 C72 -7.5(8) . . . . ?
C55 N8 C56 N9 123.9(7) . . . . ?
C55 N8 C72 C71 -12.4(7) . . . . ?
C55 N8 C72 N21 -122.7(8) . . . . ?
C44 N5 C45 C46 -174.7(6) . . . . ?
C44 N5 C49 C48 176.0(6) . . . . ?
C44 C41 C42 C43 -178.4(6) . . . . ?
C44 C41 C40 C39 176.7(6) . . . . ?
C10 C11 C14 C18 -165.0(8) . . . . ?
C10 C11 C14 C15 16.8(10) . . . . ?
C10 C11 C12 C13 -2.7(10) . . . . ?
C61 N13 C60 N12 -114.0(8) . . . . ?
C61 N13 C77 N16 107.3(9) . . . . ?
C61 N13 C77 C78 -3.3(8) . . . . ?
C61 N14 C78 N15 -122.1(8) . . . . ?
C61 N14 C78 C77 -9.8(7) . . . . ?
C71 N22 C69 O22 179.3(6) . . . . ?
C71 N22 C69 N21 -1.6(8) . . . . ?
C71 N22 C70 N14 -86.9(9) . . . 5_665 ?
C71 N7 C55 O18 179.0(6) . . . . ?
C71 N7 C55 N8 -0.2(8) . . . . ?
C71 C72 N21 C69 -12.0(7) . . . . ?
C71 C72 N21 C68 164.2(7) . . . . ?
C9 N1 C8 C5 128.4(7) . . . . ?
C9 N1 C13 C12 1.8(9) . . . . ?
C38 C43 C42 C41 2.8(10) . . . . ?
C38 C39 C40 C41 0.5(11) . . . . ?
C36 C32 C33 C34 0.0(10) . . . . ?
C59 N11 C58 N10 -111.3(8) . . . . ?
C59 N11 C75 N18 116.8(9) . . . . ?
C59 N11 C75 C76 3.8(8) . . . . ?
C59 N12 C60 N13 118.7(8) . . . . ?
C59 N12 C76 N17 -111.7(9) . . . . ?
C59 N12 C76 C75 -0.3(9) . . . . ?
C60 N12 C59 N11 164.6(7) . . . . ?
C60 N12 C59 O20 -14.6(12) . . . . ?
C60 N12 C76 N17 86.2(10) . . . . ?
C60 N12 C76 C75 -162.3(7) . . . . ?
C60 N13 C61 N14 -165.8(6) . . . . ?
C60 N13 C61 O21 15.5(11) . . . . ?
C60 N13 C77 N16 -89.2(9) . . . . ?
C60 N13 C77 C78 160.2(6) . . . . ?
C49 N5 C45 C46 1.7(10) . . . . ?
C49 N5 C44 C41 -85.7(7) . . . . ?
C69 N22 C71 N7 -118.7(8) . . . . ?
C69 N22 C71 C72 -5.8(7) . . . . ?
C69 N22 C70 N14 124.1(8) . . . 5_665 ?
C56 N8 C55 O18 -12.1(10) . . . . ?
C56 N8 C55 N7 167.0(6) . . . . ?
C56 N8 C72 C71 -171.0(6) . . . . ?
C56 N8 C72 N21 78.7(10) . . . . ?
C18 C14 C15 C16 -2.4(11) . . . . ?
C63 N16 C77 N13 -122.1(9) . . . . ?
C63 N16 C77 C78 -11.6(8) . . . . ?
C63 N16 C64 N17 129.4(8) . . . . ?
C63 N15 C62 N7 -114.2(9) . . . 5_665 ?
C63 N15 C78 N14 107.7(9) . . . . ?
C63 N15 C78 C77 -4.3(8) . . . . ?
C33 C32 C36 C35 0.5(11) . . . . ?
C40 C41 C42 C43 -0.3(10) . . . . ?
C40 C41 C44 N5 -77.7(8) . . . . ?
C40 C39 C38 C37 179.2(6) . . . . ?
C40 C39 C38 C43 1.9(10) . . . . ?
C34 N4 C35 C36 -2.0(14) . . . . ?
C77 N16 C63 N15 9.5(9) . . . . ?
C77 N16 C63 O25 -171.3(8) . . . . ?
C77 N16 C64 N17 -80.5(10) . . . . ?
C77 N13 C61 N14 -2.8(8) . . . . ?
C77 N13 C61 O21 178.5(6) . . . . ?
C77 N13 C60 N12 84.5(9) . . . . ?
C15 C14 C18 C17 2.3(12) . . . . ?
C17 N2 C16 C15 1.0(13) . . . . ?
C65 N18 C66 N19 109.5(9) . . . . ?
C65 N18 C75 N11 -115.9(9) . . . . ?
C65 N18 C75 C76 -3.9(9) . . . . ?
C65 N17 C64 N16 -124.0(9) . . . . ?
C65 N17 C76 N12 116.2(9) . . . . ?
C65 N17 C76 C75 4.1(9) . . . . ?
C62 N15 C63 N16 -167.6(8) . . . . ?
C62 N15 C63 O25 13.2(13) . . . . ?
C62 N15 C78 N14 -87.6(10) . . . . ?
C62 N15 C78 C77 160.4(8) . . . . ?
C62 N7 C55 O18 2.4(11) 5_665 . . . ?
C62 N7 C55 N8 -176.7(7) 5_665 . . . ?
C62 N7 C71 N22 -77.4(10) 5_665 . . . ?
C62 N7 C71 C72 169.0(7) 5_665 . . . ?
C58 N11 C59 N12 -174.4(7) . . . . ?
C58 N11 C59 O20 4.8(12) . . . . ?
C58 N11 C75 N18 -73.1(10) . . . . ?
C58 N11 C75 C76 174.0(7) . . . . ?
C35 N4 C34 C33 2.6(13) . . . . ?
C48 C47 C50 C51 135.7(7) . . . . ?
C48 C47 C50 C54 -45.4(9) . . . . ?
C48 C47 C46 C45 -0.7(10) . . . . ?
C78 N14 C61 N13 8.3(8) . . . . ?
C78 N14 C61 O21 -173.0(6) . . . . ?
C78 N15 C63 N16 -2.9(9) . . . . ?
C78 N15 C63 O25 177.9(8) . . . . ?
C78 N15 C62 N7 82.9(10) . . . 5_665 ?
C73 C74 N10 C57 -1.9(8) . . . . ?
C73 C74 N10 C58 -164.5(7) . . . . ?
C73 C74 N19 C67 3.4(9) . . . . ?
C73 C74 N19 C66 173.8(7) . . . . ?
C74 C73 N20 C67 -2.8(8) . . . . ?
C74 C73 N20 C68 -168.3(7) . . . . ?
C74 C73 N9 C56 163.0(7) . . . . ?
C74 C73 N9 C57 5.7(8) . . . . ?
C72 N8 C55 O18 -170.8(6) . . . . ?
C72 N8 C55 N7 8.4(8) . . . . ?
C72 N8 C56 N9 -80.0(8) . . . . ?
C16 N2 C17 C18 -1.1(14) . . . . ?
C70 N14 C61 N13 165.8(7) 5_665 . . . ?
C70 N14 C61 O21 -15.5(11) 5_665 . . . ?
C70 N14 C78 N15 81.1(9) 5_665 . . . ?
C70 N14 C78 C77 -166.7(7) 5_665 . . . ?
C70 N22 C71 N7 89.9(9) . . . . ?
C70 N22 C71 C72 -157.2(7) . . . . ?
C70 N22 C69 O22 -27.9(11) . . . . ?
C70 N22 C69 N21 151.2(7) . . . . ?
C66 N18 C65 N17 168.6(7) . . . . ?
C66 N18 C65 O24 -11.3(14) . . . . ?
C66 N18 C75 N11 82.4(10) . . . . ?
C66 N18 C75 C76 -165.6(7) . . . . ?
C64 N17 C65 N18 -164.0(8) . . . . ?
C64 N17 C65 O24 15.9(13) . . . . ?
C64 N17 C76 N12 -86.3(10) . . . . ?
C64 N17 C76 C75 161.5(8) . . . . ?
C64 N16 C63 N15 162.2(7) . . . . ?
C64 N16 C63 O25 -18.6(13) . . . . ?
C64 N16 C77 N13 84.9(10) . . . . ?
C64 N16 C77 C78 -164.6(7) . . . . ?
C75 N18 C65 N17 6.5(9) . . . . ?
C75 N18 C65 O24 -173.4(8) . . . . ?
C75 N18 C66 N19 -90.6(10) . . . . ?
C75 N11 C59 N12 -4.1(8) . . . . ?
C75 N11 C59 O20 175.2(7) . . . . ?
C75 N11 C58 N10 79.6(9) . . . . ?
C76 N12 C59 N11 2.7(9) . . . . ?
C76 N12 C59 O20 -176.6(7) . . . . ?
C76 N12 C60 N13 -80.7(10) . . . . ?
C76 N17 C65 N18 -6.8(10) . . . . ?
C76 N17 C65 O24 173.1(8) . . . . ?
C76 N17 C64 N16 80.6(11) . . . . ?
N21 C68 N20 C67 115.1(8) . . . . ?
N21 C68 N20 C73 -80.9(10) . . . . ?
N20 C67 N19 C74 -5.4(9) . . . . ?
N20 C67 N19 C66 -175.7(7) . . . . ?
N20 C73 C74 N10 -122.0(6) . . . . ?
N20 C73 C74 N19 -0.3(8) . . . . ?
N20 C73 N9 C56 -84.1(10) . . . . ?
N20 C73 N9 C57 118.6(8) . . . . ?
N20 C68 N21 C69 -96.6(9) . . . . ?
N20 C68 N21 C72 87.7(9) . . . . ?
N9 C57 N10 C58 168.3(7) . . . . ?
N9 C57 N10 C74 5.6(8) . . . . ?
N9 C73 C74 N10 -2.2(8) . . . . ?
N9 C73 C74 N19 119.5(6) . . . . ?
N9 C73 N20 C67 -115.9(8) . . . . ?
N9 C73 N20 C68 78.6(10) . . . . ?
N10 C57 N9 C56 -165.3(7) . . . . ?
N10 C57 N9 C73 -7.1(8) . . . . ?
N10 C74 N19 C67 115.6(9) . . . . ?
N10 C74 N19 C66 -74.0(11) . . . . ?
N19 C67 N20 C73 5.0(9) . . . . ?
N19 C67 N20 C68 170.8(7) . . . . ?
N19 C74 N10 C57 -113.4(9) . . . . ?
N19 C74 N10 C58 84.0(11) . . . . ?
C23 C24 C25 C20 -1.0(8) . . . . ?

loop_
_smtbx_masks_void_nr
_smtbx_masks_void_average_x
_smtbx_masks_void_average_y
_smtbx_masks_void_average_z
_smtbx_masks_void_volume
_smtbx_masks_void_count_electrons
_smtbx_masks_void_content
1 -0.510 0.019 -0.260 2357.6 652.1 ?
2 -0.559 -0.160 0.191 2357.6 652.1 ?
3 0.193 0.175 0.194 60.6 17.0 ?
4 0.193 0.825 0.694 60.6 13.0 ?
5 0.307 0.325 0.806 60.6 11.8 ?
6 0.307 0.675 0.306 60.6 15.8 ?
7 0.693 0.325 0.694 60.6 13.0 ?
8 0.693 0.675 0.194 60.6 17.0 ?
9 0.807 0.175 0.306 60.6 15.8 ?
10 0.807 0.825 0.806 60.6 11.8 ?
